data_7251239
loop_
_publ_author_name
'Jiang, Xiu'e'
'Xu, Zeyu'
'Fan, Mingren'
'Wang, Ruihui'
'Wang, Yi'
'Zhang, Qinghua'

_publ_section_title
;
 Synthesis of energetic materials derived from hydroxynitropyrazine
;
_journal_issue 1
_journal_name_full CrystEngComm
_journal_page_first 163
_journal_page_last 168
_journal_paper_doi 10.1039/D5CE01009H
_journal_volume 28
_journal_year 2026
_chemical_formula_moiety 'C20 H9 K9 N20 O35, 3[H2O]'
_chemical_formula_sum 'C20 H15 K9 N20 O38'
_chemical_formula_weight 1495.42
_space_group_crystal_system triclinic
_space_group_IT_number 2
_space_group_name_Hall '-P 1'
_space_group_name_H-M_alt 'P -1'
_atom_sites_solution_hydrogens difmap
_atom_sites_solution_primary dual
_atom_sites_solution_secondary difmap
_audit_creation_date 2025-03-31
_audit_creation_method
;
Olex2 1.5
(compiled 2022.04.07 svn.rca3783a0 for OlexSys, GUI svn.r6498)
;
_audit_update_record
;
2025-09-04 deposited with the CCDC.	2025-11-07 downloaded from the CCDC.
;
_cell_angle_alpha 73.0990(10)
_cell_angle_beta 88.4100(10)
_cell_angle_gamma 86.4830(10)
_cell_formula_units_Z 2
_cell_length_a 8.3085(3)
_cell_length_b 16.2606(5)
_cell_length_c 18.1267(7)
_cell_measurement_reflns_used 9955
_cell_measurement_temperature 100(2)
_cell_measurement_theta_max 26.390
_cell_measurement_theta_min 2.335
_cell_volume 2338.63(14)
_computing_cell_refinement 'SAINT V8.40B (Bruker, 2016)'
_computing_data_collection 'Bruker D8 Venture diffractometer'
_computing_data_reduction 'SAINT V8.40B (Bruker, 2016)'
_computing_molecular_graphics 'Olex2 1.5 (Dolomanov et al., 2009)'
_computing_publication_material 'Olex2 1.5 (Dolomanov et al., 2009)'
_computing_structure_refinement 'SHELXL 2019/3 (Sheldrick, 2015)'
_computing_structure_solution 'SHELXT 2018/2 (Sheldrick, 2018)'
_diffrn_ambient_temperature 100(2)
_diffrn_detector 'Bruker PHOTON-II area detector'
_diffrn_detector_area_resol_mean 7.4
_diffrn_detector_type 'CMOS-PHOTONII area detector'
_diffrn_measured_fraction_theta_full 0.997
_diffrn_measured_fraction_theta_max 0.995
_diffrn_measurement_device 'three-circle diffractometer'
_diffrn_measurement_device_type 'Bruker PHOTON-II area detector'
_diffrn_measurement_method 'phi and omega scans'
_diffrn_radiation_monochromator graphite
_diffrn_radiation_probe x-ray
_diffrn_radiation_type MoK\a
_diffrn_radiation_wavelength 0.71073
_diffrn_reflns_av_R_equivalents 0.0684
_diffrn_reflns_av_unetI/netI 0.0759
_diffrn_reflns_Laue_measured_fraction_full 0.997
_diffrn_reflns_Laue_measured_fraction_max 0.995
_diffrn_reflns_limit_h_max 10
_diffrn_reflns_limit_h_min -10
_diffrn_reflns_limit_k_max 19
_diffrn_reflns_limit_k_min -20
_diffrn_reflns_limit_l_max 22
_diffrn_reflns_limit_l_min -22
_diffrn_reflns_number 26385
_diffrn_reflns_point_group_measured_fraction_full 0.997
_diffrn_reflns_point_group_measured_fraction_max 0.995
_diffrn_reflns_theta_full 25.242
_diffrn_reflns_theta_max 26.399
_diffrn_reflns_theta_min 1.997
_diffrn_source 'sealed X-ray tube'
_diffrn_source_current 1.4
_diffrn_source_power 0.07
_diffrn_source_target Mo
_diffrn_source_voltage 50.0
_diffrn_standards_number 0
_exptl_absorpt_coefficient_mu 0.968
_exptl_absorpt_correction_T_max 0.7454
_exptl_absorpt_correction_T_min 0.5036
_exptl_absorpt_correction_type multi-scan
_exptl_absorpt_process_details
;
SADABS-2016/2 (Bruker,2016/2) was used for absorption correction.
wR2(int) was 0.1462 before and 0.0913 after correction.
The Ratio of minimum to maximum transmission is 0.6756.
The \l/2 correction factor is Not present.
;
_exptl_crystal_colour 'clear light colourless'
_exptl_crystal_colour_lustre clear
_exptl_crystal_colour_modifier light
_exptl_crystal_colour_primary colourless
_exptl_crystal_density_diffrn 2.124
_exptl_crystal_density_method 'not measured'
_exptl_crystal_description block
_exptl_crystal_F_000 1500
_exptl_crystal_size_max 0.02
_exptl_crystal_size_mid 0.02
_exptl_crystal_size_min 0.02
_refine_diff_density_max 0.743
_refine_diff_density_min -0.698
_refine_diff_density_rms 0.131
_refine_ls_extinction_method none
_refine_ls_goodness_of_fit_ref 1.037
_refine_ls_hydrogen_treatment constr
_refine_ls_matrix_type full
_refine_ls_number_parameters 757
_refine_ls_number_reflns 9560
_refine_ls_number_restraints 0
_refine_ls_restrained_S_all 1.037
_refine_ls_R_factor_all 0.0698
_refine_ls_R_factor_gt 0.0558
_refine_ls_shift/su_max 0.001
_refine_ls_shift/su_mean 0.000
_refine_ls_structure_factor_coef Fsqd
_refine_ls_weighting_details 'w=1/[\s^2^(Fo^2^)+(0.0607P)^2^+6.2955P] where P=(Fo^2^+2Fc^2^)/3'
_refine_ls_weighting_scheme calc
_refine_ls_wR_factor_gt 0.1338
_refine_ls_wR_factor_ref 0.1453
_reflns_Friedel_coverage 0.000
_reflns_number_gt 7913
_reflns_number_total 9560
_reflns_threshold_expression 'I > 2\s(I)'
_cod_data_source_file d5ce01009h2.cif
_cod_data_source_block jxe25
_cod_depositor_comments
;
The following automatic conversions were performed:

data item '_diffrn_radiation_probe' value 'X-ray' was changed to
'x-ray' in accordance with the
/home/data/users/saulius/crontab/automatic-downloads/rss-feeds/RSC/lib/dictionaries/cif_core.dic
dictionary named 'cif_core.dic' version 2.4.2 last updated on
2011-04-26.

Automatic conversion script
Id: cif_fix_values 8170 2020-07-09 18:12:32Z antanas 

 Adding full bibliography for 7251237--7251239.cif.
;
_cod_database_code 7251239
_shelx_shelxl_version_number 2019/3
_shelx_space_group_comment
;
The symmetry employed for this shelxl refinement is uniquely defined
by the following loop, which should always be used as a source of
symmetry information in preference to the above space-group names.
They are only intended as comments.
;
_shelx_estimated_absorpt_t_max 0.981
_shelx_estimated_absorpt_t_min 0.981
_olex2_refinement_description
;
1. Fixed Uiso
 At 1.5 times of:
  All O(H) groups, All O(H,H) groups
2.a Riding coordinates:
 O13(H13A,H13B), O35(H35A,H35B), O22(H22), O21(H21A,H21B), O20(H20A,H20B)
;
_smtbx_masks_special_details
;
A solvent mask was calculated and 55 electrons were 
found in a volume of 66\%A^3^ in 1 void per unit cell. 
This is consistent with the presence of 
3[H2O] per Asymmetric Unit 
which account for 60 electrons 
per unit cell.
;
_smtbx_masks_void_probe_radius 1.2
_smtbx_masks_void_truncation_radius 1.2
_olex2_submission_special_instructions 'No special instructions were received'

loop_
_space_group_symop_operation_xyz
'x, y, z'
'-x, -y, -z'

loop_
_atom_site_label
_atom_site_type_symbol
_atom_site_fract_x
_atom_site_fract_y
_atom_site_fract_z
_atom_site_U_iso_or_equiv
_atom_site_adp_type
_atom_site_occupancy
_atom_site_site_symmetry_order
_atom_site_calc_flag
_atom_site_refinement_flags_posn
_atom_site_refinement_flags_adp
_atom_site_refinement_flags_occupancy
_atom_site_disorder_assembly
_atom_site_disorder_group
K8 K 0.72697(10) 0.67483(5) 0.56046(4) 0.01020(17) Uani 1 1 d . . . . .
K2 K 0.23340(10) 1.05876(5) 0.44700(4) 0.01197(18) Uani 1 1 d . . . . .
K6 K 0.72504(10) 0.54784(5) 0.84624(5) 0.01245(18) Uani 1 1 d . . . . .
K9 K 1.86838(10) 0.29576(5) 0.79011(5) 0.01431(18) Uani 1 1 d . . . . .
K3 K 0.17410(10) 0.80718(5) 0.53242(4) 0.01359(18) Uani 1 1 d . . . . .
K7 K 1.27874(10) 0.56088(5) 0.49525(5) 0.01421(18) Uani 1 1 d . . . . .
K1 K 0.27615(10) 0.93149(5) 0.25874(5) 0.0178(2) Uani 1 1 d . . . . .
K4 K -0.38903(10) 0.80089(6) 0.85048(5) 0.01618(19) Uani 1 1 d . . . . .
K5 K -0.04521(11) 0.63678(6) 1.02262(5) 0.01672(19) Uani 1 1 d . . . . .
O23 O 0.9788(3) 0.45050(17) 0.82754(15) 0.0133(6) Uani 1 1 d . . . . .
O18 O 0.5597(3) 0.63859(16) 0.71749(15) 0.0119(5) Uani 1 1 d . . . . .
O24 O 0.8897(3) 0.58014(16) 0.69854(14) 0.0119(5) Uani 1 1 d . . . . .
O15 O -0.2345(3) 0.75925(18) 0.73362(15) 0.0156(6) Uani 1 1 d . . . . .
O14 O -0.0964(3) 0.67801(17) 0.86852(14) 0.0130(5) Uani 1 1 d . . . . .
O16 O -0.0919(3) 0.77771(16) 0.62909(14) 0.0118(5) Uani 1 1 d . . . . .
O4 O 0.1411(3) 1.08798(17) 0.18233(15) 0.0145(6) Uani 1 1 d . . . . .
O1 O -0.0877(3) 1.04364(17) 0.41935(14) 0.0135(6) Uani 1 1 d . . . . .
O28 O 1.5626(3) 0.51445(17) 0.61484(15) 0.0154(6) Uani 1 1 d . . . . .
O7 O 0.8691(3) 0.82166(17) 0.46393(14) 0.0143(6) Uani 1 1 d . . . . .
O2 O -0.4121(3) 1.05007(18) 0.42168(14) 0.0150(6) Uani 1 1 d . . . . .
O17 O 0.4504(3) 0.64737(17) 0.85911(15) 0.0134(5) Uani 1 1 d . . . . .
O6 O -0.3114(3) 1.17560(18) 0.08579(14) 0.0142(6) Uani 1 1 d . . . . .
O13 O 0.2139(3) 0.73627(17) 0.41705(15) 0.0165(6) Uani 1 1 d . . . . .
H13A H 0.122921 0.760644 0.396808 0.025 Uiso 1 1 d R U . . .
H13B H 0.286421 0.721164 0.387237 0.025 Uiso 1 1 d R U . . .
O9 O 0.3959(3) 0.90950(17) 0.40076(16) 0.0168(6) Uani 1 1 d . . . . .
O3 O -0.5369(3) 1.10453(19) 0.31443(16) 0.0190(6) Uani 1 1 d . . . . .
O31 O 2.0376(3) 0.60740(18) 0.35396(15) 0.0166(6) Uani 1 1 d . . . . .
O25 O 1.0464(3) 0.59427(19) 0.59935(15) 0.0177(6) Uani 1 1 d . . . . .
O26 O 1.5194(3) 0.42054(18) 0.85457(15) 0.0171(6) Uani 1 1 d . . . . .
O34 O 1.8570(3) 0.75383(18) 0.12255(16) 0.0181(6) Uani 1 1 d . . . . .
O30 O 1.9040(4) 0.59492(18) 0.46014(15) 0.0183(6) Uani 1 1 d . . . . .
O19 O 0.4300(4) 0.7250(2) 0.62202(15) 0.0223(7) Uani 1 1 d . . . . .
O27 O 1.6788(3) 0.43798(18) 0.71981(17) 0.0199(6) Uani 1 1 d . . . . .
O10 O 1.0027(3) 0.87745(18) 0.21032(16) 0.0184(6) Uani 1 1 d . . . . .
O35 O 1.7615(3) 0.30196(19) 0.93201(16) 0.0205(6) Uani 1 1 d . . . . .
H35A H 1.691228 0.345550 0.921728 0.031 Uiso 1 1 d R U . . .
H35B H 1.742037 0.267810 0.977698 0.031 Uiso 1 1 d R U . . .
O22 O 0.7840(4) 0.48411(18) 0.99972(16) 0.0227(7) Uani 1 1 d . . . . .
H22 H 0.709411 0.467539 1.034648 0.034 Uiso 1 1 d R U . . .
O8 O 0.5478(4) 0.82945(19) 0.49157(16) 0.0256(7) Uani 1 1 d . . . . .
O21 O -0.3971(4) 0.6420(2) 0.99124(16) 0.0229(7) Uani 1 1 d . . . . .
H21A H -0.459992 0.600390 1.011923 0.034 Uiso 1 1 d R U . . .
H21B H -0.405642 0.674720 1.021743 0.034 Uiso 1 1 d R U . . .
O5 O -0.0545(3) 1.1705(2) 0.06464(15) 0.0230(7) Uani 1 1 d . . . . .
O29 O 1.5816(3) 0.6237(2) 0.45029(16) 0.0220(7) Uani 1 1 d . . . . .
O32 O 1.4045(3) 0.79121(19) 0.21751(19) 0.0249(7) Uani 1 1 d . . . . .
N12 N 0.4396(4) 0.68479(19) 0.69168(17) 0.0101(6) Uani 1 1 d . . . . .
O12 O 0.5341(4) 0.9882(2) 0.15805(17) 0.0281(7) Uani 1 1 d . . . . .
N3 N -0.4115(4) 1.08151(19) 0.35056(17) 0.0108(6) Uani 1 1 d . . . . .
N14 N 1.2865(4) 0.51416(18) 0.68450(17) 0.0083(6) Uani 1 1 d . . . . .
N11 N -0.1042(4) 0.75498(18) 0.70086(17) 0.0085(6) Uani 1 1 d . . . . .
N1 N 0.0271(4) 1.06272(19) 0.30079(18) 0.0105(6) Uani 1 1 d . . . . .
N10 N 0.1705(4) 0.72078(18) 0.70485(16) 0.0075(6) Uani 1 1 d . . . . .
N7 N 0.5282(4) 0.87179(19) 0.42372(18) 0.0133(7) Uani 1 1 d . . . . .
N16 N 1.5594(4) 0.47643(19) 0.68505(18) 0.0109(6) Uani 1 1 d . . . . .
N15 N 1.0195(4) 0.56490(19) 0.66967(17) 0.0089(6) Uani 1 1 d . . . . .
N6 N 0.6221(4) 0.91295(19) 0.29780(18) 0.0106(6) Uani 1 1 d . . . . .
N4 N -0.1710(4) 1.1581(2) 0.10925(17) 0.0123(7) Uani 1 1 d . . . . .
N19 N 1.9116(4) 0.61903(19) 0.38860(17) 0.0113(6) Uani 1 1 d . . . . .
N18 N 1.7983(4) 0.69124(19) 0.27072(17) 0.0103(6) Uani 1 1 d . . . . .
N13 N 1.2488(4) 0.43754(19) 0.84232(17) 0.0109(6) Uani 1 1 d . . . . .
N2 N -0.2740(4) 1.11864(18) 0.23403(17) 0.0096(6) Uani 1 1 d . . . . .
N5 N 0.9354(4) 0.8483(2) 0.33696(18) 0.0124(6) Uani 1 1 d . . . . .
N9 N 0.1761(4) 0.66009(19) 0.86533(17) 0.0106(6) Uani 1 1 d . . . . .
O11 O 0.7719(5) 0.9719(2) 0.11272(17) 0.0329(8) Uani 1 1 d . . . . .
N17 N 1.4937(4) 0.7089(2) 0.3332(2) 0.0179(7) Uani 1 1 d . . . . .
N8 N 0.6761(4) 0.9608(2) 0.16799(18) 0.0171(7) Uani 1 1 d . . . . .
N20 N 1.7156(4) 0.7577(2) 0.14514(19) 0.0170(7) Uani 1 1 d . . . . .
O33 O 1.6034(4) 0.7826(3) 0.09949(19) 0.0429(10) Uani 1 1 d . . . . .
O20 O -0.2653(5) 0.8985(3) 0.96020(19) 0.0501(12) Uani 1 1 d . . . . .
H20A H -0.310357 0.861389 0.998554 0.075 Uiso 1 1 d R U . . .
H20B H -0.344567 0.933529 0.937874 0.075 Uiso 1 1 d R U . . .
C9 C 0.0314(5) 0.6857(2) 0.8303(2) 0.0093(7) Uani 1 1 d . . . . .
C10 C 0.0384(4) 0.7219(2) 0.7456(2) 0.0097(7) Uani 1 1 d . . . . .
C11 C 0.3181(4) 0.6638(2) 0.8255(2) 0.0094(7) Uani 1 1 d . . . . .
C1 C -0.1039(4) 1.0627(2) 0.3478(2) 0.0087(7) Uani 1 1 d . . . . .
C5 C 0.8272(5) 0.8468(2) 0.3947(2) 0.0103(7) Uani 1 1 d . . . . .
C3 C 0.0165(4) 1.0909(2) 0.2227(2) 0.0097(7) Uani 1 1 d . . . . .
C13 C 1.1159(4) 0.4668(2) 0.7992(2) 0.0088(7) Uani 1 1 d . . . . .
C14 C 1.1448(4) 0.5147(2) 0.7187(2) 0.0091(7) Uani 1 1 d . . . . .
C2 C -0.2594(5) 1.0887(2) 0.3084(2) 0.0097(7) Uani 1 1 d . . . . .
C15 C 1.3983(5) 0.4429(2) 0.8119(2) 0.0113(7) Uani 1 1 d . . . . .
C7 C 0.8989(5) 0.8807(2) 0.2608(2) 0.0137(8) Uani 1 1 d . . . . .
C8 C 0.7330(5) 0.9175(2) 0.2444(2) 0.0108(7) Uani 1 1 d . . . . .
C12 C 0.3044(4) 0.6902(2) 0.7413(2) 0.0086(7) Uani 1 1 d . . . . .
C17 C 1.6114(5) 0.6625(3) 0.3805(2) 0.0154(8) Uani 1 1 d . . . . .
C6 C 0.6615(5) 0.8769(2) 0.3700(2) 0.0112(7) Uani 1 1 d . . . . .
C4 C -0.1425(5) 1.1227(2) 0.1913(2) 0.0101(7) Uani 1 1 d . . . . .
C16 C 1.4095(4) 0.4762(2) 0.7274(2) 0.0101(7) Uani 1 1 d . . . . .
C20 C 1.6764(5) 0.7297(2) 0.2265(2) 0.0125(8) Uani 1 1 d . . . . .
C18 C 1.7717(5) 0.6604(2) 0.3454(2) 0.0120(7) Uani 1 1 d . . . . .
C19 C 1.5157(5) 0.7458(2) 0.2568(2) 0.0166(8) Uani 1 1 d . . . . .

loop_
_atom_site_aniso_label
_atom_site_aniso_U_11
_atom_site_aniso_U_22
_atom_site_aniso_U_33
_atom_site_aniso_U_23
_atom_site_aniso_U_13
_atom_site_aniso_U_12
K8 0.0095(4) 0.0106(4) 0.0104(4) -0.0029(3) -0.0003(3) -0.0001(3)
K2 0.0093(4) 0.0111(4) 0.0137(4) -0.0010(3) 0.0003(3) 0.0007(3)
K6 0.0079(4) 0.0125(4) 0.0159(4) -0.0025(3) -0.0002(3) -0.0004(3)
K9 0.0111(4) 0.0145(4) 0.0159(4) -0.0020(3) 0.0006(3) -0.0021(3)
K3 0.0127(4) 0.0161(4) 0.0123(4) -0.0050(3) 0.0002(3) 0.0013(3)
K7 0.0119(4) 0.0120(4) 0.0179(4) -0.0035(3) 0.0051(3) -0.0009(3)
K1 0.0119(4) 0.0139(4) 0.0291(5) -0.0089(4) -0.0074(4) 0.0033(3)
K4 0.0117(4) 0.0200(4) 0.0187(4) -0.0081(3) 0.0053(3) -0.0050(3)
K5 0.0165(4) 0.0215(4) 0.0107(4) -0.0023(3) -0.0005(3) -0.0017(4)
O23 0.0086(14) 0.0155(13) 0.0143(13) -0.0019(11) 0.0032(11) -0.0009(11)
O18 0.0070(13) 0.0121(13) 0.0163(13) -0.0045(10) -0.0013(11) 0.0040(11)
O24 0.0084(13) 0.0104(12) 0.0153(13) -0.0021(10) 0.0002(11) 0.0029(10)
O15 0.0067(14) 0.0228(15) 0.0167(13) -0.0056(11) 0.0035(11) 0.0010(11)
O14 0.0098(14) 0.0166(13) 0.0110(12) -0.0016(10) 0.0035(11) -0.0020(11)
O16 0.0119(14) 0.0114(12) 0.0109(12) -0.0015(10) -0.0003(10) -0.0005(10)
O4 0.0104(14) 0.0165(14) 0.0157(13) -0.0037(11) 0.0027(11) 0.0007(11)
O1 0.0128(14) 0.0165(13) 0.0094(12) -0.0005(10) -0.0003(11) -0.0029(11)
O28 0.0135(14) 0.0173(14) 0.0168(14) -0.0071(11) 0.0048(11) -0.0026(11)
O7 0.0152(14) 0.0138(13) 0.0119(13) 0.0002(10) -0.0036(11) -0.0024(11)
O2 0.0130(14) 0.0210(14) 0.0071(12) 0.0016(11) 0.0035(11) -0.0009(11)
O17 0.0089(13) 0.0162(13) 0.0152(13) -0.0050(11) -0.0026(11) 0.0020(11)
O6 0.0088(13) 0.0206(14) 0.0111(12) -0.0016(11) -0.0023(11) 0.0019(11)
O13 0.0124(14) 0.0195(14) 0.0178(14) -0.0068(11) 0.0019(11) 0.0040(11)
O9 0.0069(14) 0.0159(14) 0.0251(15) -0.0025(11) -0.0002(11) 0.0011(11)
O3 0.0082(14) 0.0246(15) 0.0185(14) 0.0016(12) 0.0011(11) 0.0048(12)
O31 0.0102(14) 0.0236(15) 0.0144(13) -0.0036(11) 0.0014(11) 0.0012(12)
O25 0.0143(15) 0.0279(15) 0.0089(13) -0.0045(11) 0.0006(11) 0.0096(12)
O26 0.0120(14) 0.0164(14) 0.0186(14) 0.0021(11) -0.0053(11) -0.0012(11)
O34 0.0177(16) 0.0175(14) 0.0178(14) -0.0028(11) 0.0008(12) -0.0028(12)
O30 0.0222(16) 0.0204(14) 0.0099(13) -0.0010(11) 0.0006(11) 0.0006(12)
O19 0.0152(15) 0.0303(16) 0.0126(14) 0.0053(12) 0.0050(12) 0.0073(13)
O27 0.0103(14) 0.0198(15) 0.0269(15) -0.0031(12) -0.0013(12) 0.0030(12)
O10 0.0151(15) 0.0236(15) 0.0206(14) -0.0124(12) 0.0066(12) -0.0060(12)
O35 0.0157(15) 0.0224(15) 0.0186(14) 0.0006(12) 0.0004(12) 0.0037(12)
O22 0.0304(18) 0.0178(14) 0.0152(14) 0.0020(11) 0.0034(13) 0.0008(13)
O8 0.0249(17) 0.0227(16) 0.0170(14) 0.0108(12) 0.0089(13) 0.0078(13)
O21 0.0156(15) 0.0380(18) 0.0148(14) -0.0072(13) 0.0003(12) -0.0025(13)
O5 0.0129(15) 0.0360(18) 0.0121(13) 0.0040(12) 0.0050(12) 0.0034(13)
O29 0.0122(15) 0.0395(18) 0.0196(15) -0.0161(14) 0.0073(12) -0.0106(13)
O32 0.0110(15) 0.0205(15) 0.0468(19) -0.0161(14) -0.0100(14) 0.0058(12)
N12 0.0084(16) 0.0075(14) 0.0133(15) -0.0014(12) 0.0005(12) -0.0008(12)
O12 0.0243(18) 0.0314(17) 0.0218(15) 0.0056(13) -0.0119(13) -0.0092(14)
N3 0.0087(16) 0.0094(14) 0.0137(15) -0.0026(12) 0.0008(13) 0.0005(12)
N14 0.0085(15) 0.0046(13) 0.0114(14) -0.0019(11) 0.0024(12) -0.0011(12)
N11 0.0095(16) 0.0071(14) 0.0097(14) -0.0040(12) 0.0022(12) -0.0016(12)
N1 0.0087(16) 0.0073(14) 0.0149(15) -0.0025(12) 0.0001(12) 0.0002(12)
N10 0.0098(16) 0.0027(13) 0.0102(14) -0.0019(11) 0.0023(12) -0.0016(11)
N7 0.0135(17) 0.0080(15) 0.0166(16) -0.0004(13) 0.0023(13) -0.0024(13)
N16 0.0070(15) 0.0092(14) 0.0173(16) -0.0048(13) -0.0002(13) -0.0018(12)
N15 0.0085(16) 0.0085(14) 0.0098(14) -0.0031(12) -0.0010(12) 0.0016(12)
N6 0.0135(16) 0.0036(13) 0.0144(15) -0.0012(12) -0.0008(13) -0.0040(12)
N4 0.0122(17) 0.0128(15) 0.0094(15) 0.0003(12) 0.0026(13) 0.0009(13)
N19 0.0128(17) 0.0092(14) 0.0127(15) -0.0043(12) 0.0008(13) -0.0008(13)
N18 0.0124(16) 0.0059(14) 0.0124(15) -0.0021(12) 0.0021(13) -0.0027(12)
N13 0.0099(16) 0.0090(14) 0.0133(15) -0.0025(12) 0.0022(12) -0.0022(12)
N2 0.0127(16) 0.0030(13) 0.0134(15) -0.0029(12) 0.0003(13) -0.0018(12)
N5 0.0128(17) 0.0093(15) 0.0159(16) -0.0049(12) -0.0004(13) -0.0002(13)
N9 0.0126(17) 0.0071(14) 0.0101(14) 0.0007(12) 0.0000(12) -0.0014(12)
O11 0.050(2) 0.0316(18) 0.0136(15) -0.0025(13) 0.0044(15) 0.0040(16)
N17 0.0092(17) 0.0219(18) 0.0292(19) -0.0178(15) 0.0045(14) -0.0022(14)
N8 0.027(2) 0.0136(16) 0.0104(16) -0.0023(13) -0.0031(15) -0.0060(15)
N20 0.0183(19) 0.0111(16) 0.0195(17) -0.0003(13) -0.0037(15) -0.0018(14)
O33 0.0235(19) 0.059(2) 0.0264(18) 0.0192(16) -0.0130(15) -0.0017(17)
O20 0.040(2) 0.078(3) 0.0181(16) 0.0010(17) 0.0085(16) 0.034(2)
C9 0.0130(19) 0.0042(15) 0.0118(17) -0.0040(13) 0.0005(15) -0.0008(14)
C10 0.0091(18) 0.0068(16) 0.0129(17) -0.0021(14) -0.0015(14) 0.0002(14)
C11 0.0093(18) 0.0047(16) 0.0146(17) -0.0032(14) 0.0013(15) -0.0014(14)
C1 0.0095(18) 0.0032(15) 0.0126(17) -0.0009(13) -0.0003(14) -0.0004(13)
C5 0.0116(19) 0.0042(15) 0.0150(18) -0.0022(14) -0.0027(15) -0.0003(14)
C3 0.0109(19) 0.0039(16) 0.0136(17) -0.0018(13) 0.0022(15) 0.0013(14)
C13 0.0108(19) 0.0052(16) 0.0108(17) -0.0030(13) 0.0003(14) 0.0009(14)
C14 0.0083(18) 0.0064(16) 0.0126(17) -0.0029(14) 0.0003(14) -0.0012(14)
C2 0.0112(19) 0.0052(16) 0.0124(17) -0.0024(13) 0.0019(14) -0.0006(14)
C15 0.0133(19) 0.0056(16) 0.0138(17) -0.0013(14) -0.0021(15) 0.0013(14)
C7 0.020(2) 0.0070(17) 0.0159(18) -0.0061(14) 0.0035(16) -0.0074(15)
C8 0.016(2) 0.0063(16) 0.0089(17) -0.0004(13) -0.0009(15) -0.0019(14)
C12 0.0070(18) 0.0068(16) 0.0129(17) -0.0039(13) 0.0016(14) -0.0035(14)
C17 0.0091(19) 0.020(2) 0.023(2) -0.0147(17) 0.0041(16) -0.0081(16)
C6 0.016(2) 0.0036(16) 0.0137(18) -0.0016(14) 0.0011(15) -0.0015(14)
C4 0.0121(19) 0.0072(16) 0.0104(17) -0.0016(13) -0.0019(15) 0.0009(14)
C16 0.0093(18) 0.0061(16) 0.0150(18) -0.0029(14) 0.0026(15) -0.0034(14)
C20 0.0096(19) 0.0083(17) 0.0193(19) -0.0036(14) -0.0004(15) -0.0011(14)
C18 0.0116(19) 0.0103(17) 0.0166(18) -0.0077(15) 0.0026(15) -0.0036(15)
C19 0.0102(19) 0.0106(18) 0.033(2) -0.0128(17) -0.0035(17) 0.0009(15)

loop_
_atom_type_symbol
_atom_type_description
_atom_type_scat_dispersion_real
_atom_type_scat_dispersion_imag
_atom_type_scat_source
C C 0.0033 0.0016 'International Tables Vol C Tables 4.2.6.8 and 6.1.1.4'
H H 0.0000 0.0000 'International Tables Vol C Tables 4.2.6.8 and 6.1.1.4'
K K 0.2009 0.2494 'International Tables Vol C Tables 4.2.6.8 and 6.1.1.4'
N N 0.0061 0.0033 'International Tables Vol C Tables 4.2.6.8 and 6.1.1.4'
O O 0.0106 0.0060 'International Tables Vol C Tables 4.2.6.8 and 6.1.1.4'

loop_
_geom_angle_atom_site_label_1
_geom_angle_atom_site_label_2
_geom_angle_atom_site_label_3
_geom_angle
_geom_angle_site_symmetry_1
_geom_angle_site_symmetry_3
_geom_angle_publ_flag
O18 K8 K7 104.26(5) . 2_766 ?
O18 K8 C17 133.62(8) . 1_455 ?
O24 K8 K7 87.07(5) . 2_766 ?
O24 K8 O18 58.54(7) . . ?
O24 K8 O16 65.63(7) . 1_655 ?
O24 K8 O28 75.03(8) . 1_455 ?
O24 K8 O25 44.00(7) . . ?
O24 K8 C17 142.96(9) . 1_455 ?
O16 K8 K7 145.41(6) 1_655 2_766 ?
O16 K8 O18 80.07(7) 1_655 . ?
O16 K8 O28 136.23(8) 1_655 1_455 ?
O16 K8 O25 70.16(8) 1_655 . ?
O16 K8 C17 141.01(9) 1_655 1_455 ?
O28 K8 K7 42.65(5) 1_455 2_766 ?
O28 K8 O18 62.97(7) 1_455 . ?
O28 K8 C17 82.65(9) 1_455 1_455 ?
O7 K8 K7 122.94(6) . 2_766 ?
O7 K8 O18 132.78(8) . . ?
O7 K8 O24 118.44(8) . . ?
O7 K8 O16 61.07(7) . 1_655 ?
O7 K8 O28 162.42(8) . 1_455 ?
O7 K8 O25 89.18(8) . . ?
O7 K8 O30 81.39(8) . 1_455 ?
O7 K8 O19 109.64(9) . . ?
O7 K8 C17 79.95(8) . 1_455 ?
O25 K8 K7 75.45(6) . 2_766 ?
O25 K8 O18 102.54(7) . . ?
O25 K8 O28 94.70(8) . 1_455 ?
O25 K8 C17 110.85(9) . 1_455 ?
O30 K8 K7 43.56(6) 1_455 2_766 ?
O30 K8 O18 143.29(8) 1_455 . ?
O30 K8 O24 96.38(8) 1_455 . ?
O30 K8 O16 115.83(8) 1_455 1_655 ?
O30 K8 O28 86.03(8) 1_455 1_455 ?
O30 K8 O25 58.55(8) 1_455 . ?
O30 K8 C17 52.32(9) 1_455 1_455 ?
O19 K8 K7 114.29(7) . 2_766 ?
O19 K8 O18 42.65(7) . . ?
O19 K8 O24 100.87(8) . . ?
O19 K8 O16 92.38(9) . 1_655 ?
O19 K8 O28 76.47(8) . 1_455 ?
O19 K8 O25 144.48(8) . . ?
O19 K8 O30 151.19(9) . 1_455 ?
O19 K8 C17 102.16(9) . 1_455 ?
O8 K8 K7 127.51(7) . 2_766 ?
O8 K8 O18 96.05(8) . . ?
O8 K8 O24 143.07(9) . . ?
O8 K8 O16 85.10(9) . 1_655 ?
O8 K8 O28 119.61(9) . 1_455 ?
O8 K8 O7 57.36(8) . . ?
O8 K8 O25 145.58(10) . . ?
O8 K8 O30 117.22(8) . 1_455 ?
O8 K8 O19 56.43(8) . . ?
O8 K8 C17 73.88(10) . 1_455 ?
O29 K8 K7 45.59(7) 1_455 2_766 ?
O29 K8 O18 117.09(8) 1_455 . ?
O29 K8 O24 131.92(9) 1_455 . ?
O29 K8 O16 159.46(9) 1_455 1_655 ?
O29 K8 O28 64.31(8) 1_455 1_455 ?
O29 K8 O7 98.43(9) 1_455 . ?
O29 K8 O25 113.57(9) 1_455 . ?
O29 K8 O30 57.78(9) 1_455 1_455 ?
O29 K8 O19 93.74(9) 1_455 . ?
O29 K8 O8 82.03(10) 1_455 . ?
O29 K8 C17 18.64(9) 1_455 1_455 ?
C17 K8 K7 57.02(7) 1_455 2_766 ?
K3 K2 K3 110.28(2) 2_576 . ?
O16 K2 K3 146.97(6) 2_576 . ?
O16 K2 K3 43.85(6) 2_576 2_576 ?
O16 K2 O7 60.24(7) 2_576 2_676 ?
O16 K2 O2 111.84(8) 2_576 1_655 ?
O16 K2 O2 148.23(8) 2_576 2_576 ?
O16 K2 O9 136.65(8) 2_576 . ?
O16 K2 O3 82.07(8) 2_576 1_655 ?
O16 K2 O8 81.06(8) 2_576 2_676 ?
O16 K2 N1 66.04(7) 2_576 . ?
O1 K2 K3 76.37(6) . . ?
O1 K2 K3 45.72(6) 2_576 . ?
O1 K2 K3 45.81(6) . 2_576 ?
O1 K2 K3 76.14(6) 2_576 2_576 ?
O1 K2 O16 70.61(8) . 2_576 ?
O1 K2 O16 119.76(8) 2_576 2_576 ?
O1 K2 O1 70.22(9) . 2_576 ?
O1 K2 O7 75.07(8) 2_576 2_676 ?
O1 K2 O7 88.79(8) . 2_676 ?
O1 K2 O2 124.60(8) . 2_576 ?
O1 K2 O2 157.09(8) . 1_655 ?
O1 K2 O2 56.26(8) 2_576 2_576 ?
O1 K2 O2 121.91(8) 2_576 1_655 ?
O1 K2 O9 102.09(8) . . ?
O1 K2 O9 95.20(8) 2_576 . ?
O1 K2 O3 157.97(8) 2_576 1_655 ?
O1 K2 O3 119.12(8) . 1_655 ?
O1 K2 O8 140.88(8) . 2_676 ?
O1 K2 O8 103.53(8) 2_576 2_676 ?
O1 K2 N1 44.25(8) . . ?
O1 K2 N1 109.56(8) 2_576 . ?
O7 K2 K3 45.03(5) 2_676 2_576 ?
O7 K2 K3 120.67(6) 2_676 . ?
O7 K2 O2 112.53(8) 2_676 1_655 ?
O7 K2 O9 162.19(8) 2_676 . ?
O7 K2 O3 122.75(8) 2_676 1_655 ?
O7 K2 O8 53.21(8) 2_676 2_676 ?
O7 K2 N1 117.96(8) 2_676 . ?
O2 K2 K3 98.27(6) 1_655 . ?
O2 K2 K3 57.15(6) 2_576 . ?
O2 K2 K3 150.22(6) 1_655 2_576 ?
O2 K2 K3 123.16(6) 2_576 2_576 ?
O2 K2 O7 90.45(8) 2_576 2_676 ?
O2 K2 O2 65.96(8) 2_576 1_655 ?
O2 K2 O9 71.78(8) 2_576 . ?
O2 K2 O9 59.70(8) 1_655 . ?
O2 K2 O3 107.27(8) 2_576 1_655 ?
O2 K2 O3 42.47(7) 1_655 1_655 ?
O2 K2 O8 59.34(8) 1_655 2_676 ?
O2 K2 O8 70.78(8) 2_576 2_676 ?
O2 K2 N1 145.33(8) 2_576 . ?
O2 K2 N1 114.45(8) 1_655 . ?
O9 K2 K3 50.45(5) . . ?
O9 K2 K3 147.89(6) . 2_576 ?
O9 K2 O8 117.01(8) . 2_676 ?
O9 K2 N1 79.16(8) . . ?
O3 K2 K3 114.39(6) 1_655 . ?
O3 K2 K3 125.23(6) 1_655 2_576 ?
O3 K2 O9 63.99(8) 1_655 . ?
O3 K2 O8 81.55(8) 1_655 2_676 ?
O3 K2 N1 75.10(8) 1_655 . ?
O8 K2 K3 127.88(6) 2_676 . ?
O8 K2 K3 95.10(6) 2_676 2_576 ?
O8 K2 N1 141.64(8) 2_676 . ?
N1 K2 K3 75.03(6) . 2_576 ?
N1 K2 K3 89.78(6) . . ?
K4 K6 K9 168.53(3) 1_655 1_455 ?
K4 K6 K5 62.28(2) 1_655 1_655 ?
K5 K6 K9 57.208(19) 2_667 1_455 ?
K5 K6 K9 124.69(2) 1_655 1_455 ?
K5 K6 K4 130.17(3) 2_667 1_655 ?
K5 K6 K5 67.96(2) 2_667 1_655 ?
O23 K6 K9 38.07(6) . 1_455 ?
O23 K6 K4 139.17(6) . 1_655 ?
O23 K6 K5 40.66(6) . 2_667 ?
O23 K6 K5 93.92(6) . 1_655 ?
O23 K6 O18 117.47(8) . . ?
O23 K6 O24 59.16(8) . . ?
O23 K6 O14 94.82(8) . 1_655 ?
O23 K6 O17 176.68(8) . . ?
O23 K6 O26 92.54(9) . 1_455 ?
O23 K6 O27 65.04(8) . 1_455 ?
O23 K6 O22 85.76(9) . . ?
O18 K6 K9 101.77(6) . 1_455 ?
O18 K6 K4 69.17(6) . 1_655 ?
O18 K6 K5 130.30(6) . 1_655 ?
O18 K6 K5 157.07(6) . 2_667 ?
O18 K6 O24 61.80(7) . . ?
O18 K6 O14 99.67(8) . 1_655 ?
O18 K6 O17 59.88(8) . . ?
O18 K6 O26 85.89(8) . 1_455 ?
O18 K6 O27 65.99(7) . 1_455 ?
O24 K6 K9 68.78(5) . 1_455 ?
O24 K6 K4 100.19(5) . 1_655 ?
O24 K6 K5 116.43(6) . 1_655 ?
O24 K6 K5 99.05(5) . 2_667 ?
O24 K6 O27 55.31(7) . 1_455 ?
O14 K6 K9 132.80(6) 1_655 1_455 ?
O14 K6 K4 45.96(6) 1_655 1_655 ?
O14 K6 K5 36.42(5) 1_655 1_655 ?
O14 K6 K5 90.69(6) 1_655 2_667 ?
O14 K6 O24 85.71(8) 1_655 . ?
O14 K6 O27 140.95(8) 1_655 1_455 ?
O17 K6 K9 139.22(6) . 1_455 ?
O17 K6 K4 42.85(6) . 1_655 ?
O17 K6 K5 89.39(6) . 1_655 ?
O17 K6 K5 141.60(6) . 2_667 ?
O17 K6 O24 119.04(8) . . ?
O17 K6 O14 87.74(8) . 1_655 ?
O17 K6 O27 111.65(8) . 1_455 ?
O26 K6 K9 55.69(6) 1_455 1_455 ?
O26 K6 K4 128.17(7) 1_455 1_655 ?
O26 K6 K5 132.87(6) 1_455 1_655 ?
O26 K6 K5 88.26(6) 1_455 2_667 ?
O26 K6 O24 106.83(8) 1_455 . ?
O26 K6 O14 167.43(9) 1_455 1_655 ?
O26 K6 O17 85.33(8) 1_455 . ?
O26 K6 O27 51.62(8) 1_455 1_455 ?
O27 K6 K9 36.01(5) 1_455 1_455 ?
O27 K6 K4 135.06(5) 1_455 1_655 ?
O27 K6 K5 158.91(5) 1_455 1_655 ?
O27 K6 K5 93.16(5) 1_455 2_667 ?
O22 K6 K9 95.20(7) . 1_455 ?
O22 K6 K4 95.54(7) . 1_655 ?
O22 K6 K5 43.62(7) . 1_655 ?
O22 K6 K5 45.40(7) . 2_667 ?
O22 K6 O18 156.60(9) . . ?
O22 K6 O24 140.72(9) . . ?
O22 K6 O14 79.83(9) . 1_655 ?
O22 K6 O17 96.79(9) . . ?
O22 K6 O26 90.58(9) . 1_455 ?
O22 K6 O27 127.84(8) . 1_455 ?
K6 K9 H35A 44.1 1_655 . ?
K1 K9 K6 148.74(3) 2_766 1_655 ?
K1 K9 H35A 116.7 2_766 . ?
K5 K9 K6 55.792(18) 2_767 1_655 ?
K5 K9 K1 137.89(3) 2_767 2_766 ?
K5 K9 H35A 49.3 2_767 . ?
O23 K9 K6 32.87(5) 1_655 1_655 ?
O23 K9 K1 177.96(6) 1_655 2_766 ?
O23 K9 K5 40.55(5) 1_655 2_767 ?
O23 K9 H35A 63.5 1_655 . ?
O31 K9 K6 88.13(6) 2_966 1_655 ?
O31 K9 K1 101.10(6) 2_966 2_766 ?
O31 K9 K5 116.35(7) 2_966 2_767 ?
O31 K9 O23 79.74(8) 2_966 1_655 ?
O31 K9 O34 107.15(9) 2_966 2_966 ?
O31 K9 O10 101.03(8) 2_966 2_866 ?
O31 K9 H35A 131.7 2_966 . ?
O31 K9 O32 111.17(9) 2_966 2_866 ?
O31 K9 N18 54.02(8) 2_966 2_966 ?
O34 K9 K6 99.66(6) 2_966 1_655 ?
O34 K9 K1 105.82(6) 2_966 2_766 ?
O34 K9 K5 46.71(6) 2_966 2_767 ?
O34 K9 O23 72.14(8) 2_966 1_655 ?
O34 K9 O10 68.31(8) 2_966 2_866 ?
O34 K9 H35A 91.0 2_966 . ?
O34 K9 O32 131.53(9) 2_966 2_866 ?
O34 K9 N18 54.64(8) 2_966 2_966 ?
O27 K9 K6 46.05(6) . 1_655 ?
O27 K9 K1 112.60(7) . 2_766 ?
O27 K9 K5 101.78(7) . 2_767 ?
O27 K9 O23 69.44(8) . 1_655 ?
O27 K9 O31 62.57(9) . 2_966 ?
O27 K9 O34 141.41(9) . 2_966 ?
O27 K9 O10 147.34(9) . 2_866 ?
O27 K9 O35 91.32(9) . . ?
O27 K9 H35A 75.2 . . ?
O27 K9 O32 83.84(9) . 2_866 ?
O27 K9 N18 111.69(9) . 2_966 ?
O10 K9 K6 166.52(6) 2_866 1_655 ?
O10 K9 K1 39.30(6) 2_866 2_766 ?
O10 K9 K5 110.88(6) 2_866 2_767 ?
O10 K9 O23 138.79(8) 2_866 1_655 ?
O10 K9 H35A 127.3 2_866 . ?
O35 K9 K6 56.79(6) . 1_655 ?
O35 K9 K1 111.29(7) . 2_766 ?
O35 K9 K5 42.38(6) . 2_767 ?
O35 K9 O23 68.38(8) . 1_655 ?
O35 K9 O31 144.67(9) . 2_966 ?
O35 K9 O34 77.78(9) . 2_966 ?
O35 K9 O10 112.84(8) . 2_866 ?
O35 K9 H35A 16.1 . . ?
O35 K9 O32 87.29(10) . 2_866 ?
O35 K9 N18 127.72(9) . 2_966 ?
O32 K9 K6 110.00(6) 2_866 1_655 ?
O32 K9 K1 38.81(6) 2_866 2_766 ?
O32 K9 K5 128.92(7) 2_866 2_767 ?
O32 K9 O23 142.62(8) 2_866 1_655 ?
O32 K9 O10 76.10(8) 2_866 2_866 ?
O32 K9 H35A 85.1 2_866 . ?
O32 K9 N18 139.24(9) 2_866 2_966 ?
N18 K9 K6 107.25(6) 2_966 1_655 ?
N18 K9 K1 102.21(6) 2_966 2_766 ?
N18 K9 K5 86.12(6) 2_966 2_767 ?
N18 K9 O23 76.74(8) 2_966 1_655 ?
N18 K9 O10 71.36(8) 2_966 2_866 ?
N18 K9 H35A 134.5 2_966 . ?
K8 K3 H13A 71.7 1_455 . ?
K2 K3 K8 127.99(3) . 1_455 ?
K2 K3 K8 62.39(2) 2_576 1_455 ?
K2 K3 K2 69.72(2) 2_576 . ?
K2 K3 K7 133.61(3) 2_576 1_455 ?
K2 K3 K7 144.22(3) . 1_455 ?
K2 K3 H13A 101.4 . . ?
K2 K3 H13A 102.5 2_576 . ?
K7 K3 K8 72.02(2) 1_455 1_455 ?
K7 K3 H13A 52.7 1_455 . ?
O16 K3 K8 40.31(5) . 1_455 ?
O16 K3 K2 45.00(5) . 2_576 ?
O16 K3 K2 110.84(6) . . ?
O16 K3 K7 102.35(6) . 1_455 ?
O16 K3 O1 70.15(8) . 2_576 ?
O16 K3 O7 62.43(8) . 1_455 ?
O16 K3 H13A 111.1 . . ?
O16 K3 O9 157.23(8) . . ?
O16 K3 O8 155.21(8) . . ?
O16 K3 N10 52.74(8) . . ?
O1 K3 K8 103.29(6) 2_576 1_455 ?
O1 K3 K2 44.63(5) 2_576 . ?
O1 K3 K2 44.02(6) 2_576 2_576 ?
O1 K3 K7 171.02(6) 2_576 1_455 ?
O1 K3 H13A 134.0 2_576 . ?
O1 K3 O9 92.20(8) 2_576 . ?
O1 K3 O8 101.99(8) 2_576 . ?
O1 K3 N10 82.11(7) 2_576 . ?
O7 K3 K8 39.54(5) 1_455 1_455 ?
O7 K3 K2 47.59(6) 1_455 2_576 ?
O7 K3 K2 92.46(6) 1_455 . ?
O7 K3 K7 91.22(6) 1_455 1_455 ?
O7 K3 O1 89.54(8) 1_455 2_576 ?
O7 K3 H13A 56.8 1_455 . ?
O7 K3 O9 104.57(8) 1_455 . ?
O7 K3 O8 142.26(8) 1_455 . ?
O7 K3 N10 113.55(8) 1_455 . ?
O13 K3 K8 81.25(7) . 1_455 ?
O13 K3 K2 120.40(7) . 2_576 ?
O13 K3 K2 107.94(6) . . ?
O13 K3 K7 39.91(6) . 1_455 ?
O13 K3 O16 121.49(9) . . ?
O13 K3 O1 148.25(8) . 2_576 ?
O13 K3 O7 73.96(8) . 1_455 ?
O13 K3 H13A 17.9 . . ?
O13 K3 O9 67.01(8) . . ?
O13 K3 O19 99.21(9) . . ?
O13 K3 O8 77.90(9) . . ?
O13 K3 N10 129.20(8) . . ?
O9 K3 K8 139.22(6) . 1_455 ?
O9 K3 K2 112.25(5) . 2_576 ?
O9 K3 K2 48.49(5) . . ?
O9 K3 K7 96.27(5) . 1_455 ?
O9 K3 H13A 70.5 . . ?
O9 K3 O8 40.06(7) . . ?
O19 K3 K8 117.57(7) . 1_455 ?
O19 K3 K2 138.57(7) . 2_576 ?
O19 K3 K2 111.31(7) . . ?
O19 K3 K7 70.72(7) . 1_455 ?
O19 K3 O16 105.29(8) . . ?
O19 K3 O1 105.91(9) . 2_576 ?
O19 K3 O7 156.16(9) . 1_455 ?
O19 K3 H13A 117.0 . . ?
O19 K3 O9 93.09(8) . . ?
O19 K3 O8 53.03(8) . . ?
O19 K3 N10 52.90(8) . . ?
O8 K3 K8 154.69(6) . 1_455 ?
O8 K3 K2 72.80(6) . . ?
O8 K3 K2 141.86(6) . 2_576 ?
O8 K3 K7 82.77(6) . 1_455 ?
O8 K3 H13A 91.4 . . ?
N10 K3 K8 78.80(6) . 1_455 ?
N10 K3 K2 121.18(6) . . ?
N10 K3 K2 89.88(6) . 2_576 ?
N10 K3 K7 89.39(6) . 1_455 ?
N10 K3 H13A 137.3 . . ?
N10 K3 O9 141.32(8) . . ?
N10 K3 O8 103.65(8) . . ?
K8 K7 H13B 124.29(6) 2_766 1_655 ?
K7 K7 K8 67.17(2) 2_866 2_766 ?
K7 K7 H13B 108.84(7) 2_866 1_655 ?
O28 K7 K8 99.57(5) . 2_766 ?
O28 K7 K8 43.31(6) 2_866 2_766 ?
O28 K7 K7 50.76(6) 2_866 2_866 ?
O28 K7 K7 45.03(5) . 2_866 ?
O28 K7 O28 95.78(7) 2_866 . ?
O28 K7 H13B 89.18(8) 2_866 1_655 ?
O28 K7 H13B 115.34(8) . 1_655 ?
O28 K7 O31 75.82(8) 2_866 1_455 ?
O28 K7 O31 170.56(7) . 1_455 ?
O28 K7 O30 110.32(8) 2_866 1_455 ?
O28 K7 O30 85.30(8) 2_866 2_866 ?
O28 K7 O30 149.74(7) . 1_455 ?
O28 K7 O29 60.84(8) 2_866 2_866 ?
O28 K7 N14 133.72(8) 2_866 . ?
O28 K7 N14 47.27(7) . . ?
O13 K7 K8 136.01(6) 1_655 2_766 ?
O13 K7 K7 123.82(7) 1_655 2_866 ?
O13 K7 O28 106.29(8) 1_655 2_866 ?
O13 K7 O28 117.31(8) 1_655 . ?
O13 K7 H13B 17.885(18) 1_655 1_655 ?
O13 K7 O31 62.24(8) 1_655 1_455 ?
O13 K7 O30 70.61(8) 1_655 1_455 ?
O13 K7 O30 136.33(9) 1_655 2_866 ?
O13 K7 O29 165.38(8) 1_655 2_866 ?
O13 K7 N14 115.03(8) 1_655 . ?
O31 K7 K8 77.40(5) 1_455 2_766 ?
O31 K7 K7 126.42(6) 1_455 2_866 ?
O31 K7 H13B 60.99(8) 1_455 1_655 ?
O31 K7 N14 142.14(8) 1_455 . ?
O25 K7 K8 118.42(7) . 2_766 ?
O25 K7 K7 137.49(7) . 2_866 ?
O25 K7 O28 94.99(8) . . ?
O25 K7 O28 160.32(9) . 2_866 ?
O25 K7 O13 83.11(8) . 1_655 ?
O25 K7 H13B 100.99(8) . 1_655 ?
O25 K7 O31 94.30(8) . 1_455 ?
O25 K7 O30 55.72(7) . 1_455 ?
O25 K7 O30 76.29(9) . 2_866 ?
O25 K7 O29 111.31(8) . 2_866 ?
O25 K7 N14 49.63(8) . . ?
O30 K7 K8 42.17(6) 2_866 2_766 ?
O30 K7 K8 89.86(6) 1_455 2_766 ?
O30 K7 K7 156.83(6) 1_455 2_866 ?
O30 K7 K7 96.45(6) 2_866 2_866 ?
O30 K7 O28 102.65(8) 2_866 . ?
O30 K7 H13B 141.97(9) 2_866 1_655 ?
O30 K7 H13B 81.08(8) 1_455 1_655 ?
O30 K7 O31 81.22(8) 2_866 1_455 ?
O30 K7 O31 39.69(7) 1_455 1_455 ?
O30 K7 O30 65.92(9) 2_866 1_455 ?
O30 K7 O29 53.57(8) 2_866 2_866 ?
O30 K7 N14 102.48(7) 1_455 . ?
O30 K7 N14 79.17(7) 2_866 . ?
O29 K7 K8 106.07(7) . 2_766 ?
O29 K7 K8 39.60(5) 2_866 2_766 ?
O29 K7 K7 43.40(6) 2_866 2_866 ?
O29 K7 K7 48.60(7) . 2_866 ?
O29 K7 O28 67.16(8) . 2_866 ?
O29 K7 O28 60.78(7) 2_866 . ?
O29 K7 O28 60.33(8) . . ?
O29 K7 O13 75.71(9) . 1_655 ?
O29 K7 H13B 63.12(9) . 1_655 ?
O29 K7 H13B 147.61(8) 2_866 1_655 ?
O29 K7 O31 111.61(8) . 1_455 ?
O29 K7 O31 116.97(8) 2_866 1_455 ?
O29 K7 O25 132.49(9) . . ?
O29 K7 O30 143.93(9) . 1_455 ?
O29 K7 O30 118.98(8) 2_866 1_455 ?
O29 K7 O30 144.24(9) . 2_866 ?
O29 K7 O29 92.00(9) . 2_866 ?
O29 K7 N14 103.15(8) . . ?
O29 K7 N14 75.09(7) 2_866 . ?
N14 K7 K8 107.39(5) . 2_766 ?
N14 K7 K7 87.89(6) . 2_866 ?
N14 K7 H13B 128.28(8) . 1_655 ?
K2 K1 K3 50.414(17) . . ?
K9 K1 K2 139.66(3) 2_766 . ?
K9 K1 K3 91.43(2) 2_766 . ?
K9 K1 K4 142.81(3) 2_766 2_576 ?
K4 K1 K2 74.66(2) 2_576 . ?
K4 K1 K3 124.88(2) 2_576 . ?
O4 K1 K2 78.87(6) . . ?
O4 K1 K9 120.27(6) . 2_766 ?
O4 K1 K3 120.60(6) . . ?
O4 K1 K4 37.34(6) . 2_576 ?
O4 K1 O10 81.84(9) . 1_455 ?
O4 K1 O32 135.35(9) . 1_455 ?
O4 K1 O12 82.47(9) . . ?
O4 K1 N1 44.90(8) . . ?
O4 K1 N6 119.89(9) . . ?
O4 K1 N5 95.88(8) . 1_455 ?
O9 K1 K2 41.26(6) . . ?
O9 K1 K9 116.30(6) . 2_766 ?
O9 K1 K3 36.17(6) . . ?
O9 K1 K4 99.74(6) . 2_576 ?
O9 K1 O4 118.39(9) . . ?
O9 K1 O10 132.06(9) . 1_455 ?
O9 K1 O32 103.89(9) . 1_455 ?
O9 K1 O12 104.59(9) . . ?
O9 K1 N1 85.19(8) . . ?
O9 K1 N6 54.55(8) . . ?
O9 K1 N5 90.17(8) . 1_455 ?
O10 K1 K2 118.68(6) 1_455 . ?
O10 K1 K9 43.05(6) 1_455 2_766 ?
O10 K1 K3 95.90(6) 1_455 . ?
O10 K1 K4 116.66(7) 1_455 2_576 ?
O10 K1 O32 80.13(9) 1_455 1_455 ?
O10 K1 O12 121.71(9) 1_455 . ?
O10 K1 N1 81.70(8) 1_455 . ?
O10 K1 N6 153.03(9) 1_455 . ?
O10 K1 N5 42.65(8) 1_455 1_455 ?
O32 K1 K2 145.03(7) 1_455 . ?
O32 K1 K9 39.24(6) 1_455 2_766 ?
O32 K1 K3 101.68(7) 1_455 . ?
O32 K1 K4 125.66(8) 1_455 2_576 ?
O32 K1 O12 73.21(10) 1_455 . ?
O32 K1 N1 161.31(9) 1_455 . ?
O32 K1 N6 73.10(9) 1_455 . ?
O32 K1 N5 97.78(9) 1_455 1_455 ?
O12 K1 K2 112.53(7) . . ?
O12 K1 K9 105.40(7) . 2_766 ?
O12 K1 K3 139.41(6) . . ?
O12 K1 K4 53.62(7) . 2_576 ?
O12 K1 N1 120.84(9) . . ?
O12 K1 N6 53.13(8) . . ?
O12 K1 N5 164.09(9) . 1_455 ?
N1 K1 K2 45.29(6) . . ?
N1 K1 K9 122.09(6) . 2_766 ?
N1 K1 K3 75.88(6) . . ?
N1 K1 K4 67.24(6) . 2_576 ?
N1 K1 N5 65.47(8) . 1_455 ?
N6 K1 K2 83.33(6) . . ?
N6 K1 K9 110.17(6) . 2_766 ?
N6 K1 K3 86.52(6) . . ?
N6 K1 K4 82.61(6) . 2_576 ?
N6 K1 N1 124.66(8) . . ?
N6 K1 N5 137.80(8) . 1_455 ?
N5 K1 K2 82.46(6) 1_455 . ?
N5 K1 K9 61.74(5) 1_455 2_766 ?
N5 K1 K3 54.33(6) 1_455 . ?
N5 K1 K4 130.51(6) 1_455 2_576 ?
K6 K4 K1 143.03(3) 1_455 2_576 ?
K6 K4 K5 61.16(2) 1_455 . ?
K6 K4 H20B 144.9 1_455 . ?
K1 K4 K5 117.91(2) 2_576 . ?
K1 K4 H20B 55.5 2_576 . ?
K5 K4 H20B 83.9 . . ?
O15 K4 K6 55.86(6) . 1_455 ?
O15 K4 K1 88.34(6) . 2_576 ?
O15 K4 K5 92.37(6) . . ?
O15 K4 O14 55.60(8) . . ?
O15 K4 O4 77.51(8) . 2_576 ?
O15 K4 O17 81.79(8) . 1_455 ?
O15 K4 O6 144.65(9) . 2_476 ?
O15 K4 O3 58.31(8) . 2_476 ?
O15 K4 O21 109.68(9) . . ?
O15 K4 N2 99.35(8) . 2_476 ?
O15 K4 O20 129.00(10) . . ?
O15 K4 H20B 134.8 . . ?
O14 K4 K6 41.65(5) . 1_455 ?
O14 K4 K1 112.73(6) . 2_576 ?
O14 K4 K5 36.79(5) . . ?
O14 K4 O21 64.99(8) . . ?
O14 K4 N2 150.41(8) . 2_476 ?
O14 K4 O20 94.73(9) . . ?
O14 K4 H20B 110.4 . . ?
O4 K4 K6 116.73(6) 2_576 1_455 ?
O4 K4 K1 36.52(6) 2_576 2_576 ?
O4 K4 K5 83.37(6) 2_576 . ?
O4 K4 O14 78.11(8) 2_576 . ?
O4 K4 O17 156.80(8) 2_576 1_455 ?
O4 K4 O6 127.98(8) 2_576 2_476 ?
O4 K4 O3 80.14(8) 2_576 2_476 ?
O4 K4 O21 123.98(8) 2_576 . ?
O4 K4 N2 114.46(8) 2_576 2_476 ?
O4 K4 O20 54.54(9) 2_576 . ?
O4 K4 H20B 57.3 2_576 . ?
O17 K4 K6 40.94(5) 1_455 1_455 ?
O17 K4 K1 153.50(6) 1_455 2_576 ?
O17 K4 K5 87.16(6) 1_455 . ?
O17 K4 O14 81.63(8) 1_455 . ?
O17 K4 O3 97.82(8) 1_455 2_476 ?
O17 K4 O21 54.47(8) 1_455 . ?
O17 K4 N2 79.04(7) 1_455 2_476 ?
O17 K4 O20 139.23(9) 1_455 . ?
O17 K4 H20B 142.5 1_455 . ?
O6 K4 K6 114.07(6) 2_476 1_455 ?
O6 K4 K1 100.43(6) 2_476 2_576 ?
O6 K4 K5 112.61(6) 2_476 . ?
O6 K4 O14 142.96(8) 2_476 . ?
O6 K4 O17 75.22(8) 2_476 1_455 ?
O6 K4 O3 98.39(8) 2_476 2_476 ?
O6 K4 O21 78.02(8) 2_476 . ?
O6 K4 N2 50.41(8) 2_476 2_476 ?
O6 K4 O20 84.82(9) 2_476 . ?
O6 K4 H20B 74.9 2_476 . ?
O3 K4 K6 103.69(6) 2_476 1_455 ?
O3 K4 K1 56.46(6) 2_476 2_576 ?
O3 K4 K5 148.80(6) 2_476 . ?
O3 K4 O14 113.25(8) 2_476 . ?
O3 K4 O21 152.21(9) 2_476 . ?
O3 K4 N2 48.55(8) 2_476 2_476 ?
O3 K4 O20 120.31(10) 2_476 . ?
O3 K4 H20B 108.5 2_476 . ?
O21 K4 K6 55.23(6) . 1_455 ?
O21 K4 K1 151.27(6) . 2_576 ?
O21 K4 K5 42.06(6) . . ?
O21 K4 N2 118.50(8) . 2_476 ?
O21 K4 O20 87.06(9) . . ?
O21 K4 H20B 97.3 . . ?
N2 K4 K6 113.28(6) 2_476 1_455 ?
N2 K4 K1 78.40(6) 2_476 2_576 ?
N2 K4 K5 160.35(6) 2_476 . ?
N2 K4 H20B 98.5 2_476 . ?
O20 K4 K6 129.24(7) . 1_455 ?
O20 K4 K1 64.31(7) . 2_576 ?
O20 K4 K5 68.08(7) . . ?
O20 K4 N2 114.51(9) . 2_476 ?
O20 K4 H20B 16.2 . . ?
K6 K5 K9 67.00(2) 2_667 2_767 ?
K6 K5 H35B 75.83(6) 2_667 2_767 ?
K6 K5 H21B 136.1 2_667 . ?
K9 K5 H35B 54.08(6) 2_767 2_767 ?
K9 K5 H21B 106.6 2_767 . ?
O23 K5 K6 38.95(6) 2_667 2_667 ?
O23 K5 K9 45.45(6) 2_667 2_767 ?
O23 K5 O34 71.59(8) 2_667 1_356 ?
O23 K5 O35 70.53(8) 2_667 2_767 ?
O23 K5 H35B 87.07(8) 2_667 2_767 ?
O23 K5 O22 79.90(8) 2_667 2_667 ?
O23 K5 O22 91.72(8) 2_667 1_455 ?
O23 K5 O21 111.23(8) 2_667 . ?
O23 K5 H21B 104.2 2_667 . ?
O23 K5 O5 125.38(8) 2_667 2_576 ?
O23 K5 N13 46.79(8) 2_667 2_667 ?
O23 K5 N9 130.63(8) 2_667 . ?
O14 K5 K6 128.29(6) . 2_667 ?
O14 K5 K9 148.79(6) . 2_767 ?
O14 K5 O23 163.59(9) . 2_667 ?
O14 K5 O34 124.34(8) . 1_356 ?
O14 K5 O35 116.13(8) . 2_767 ?
O14 K5 H35B 99.84(8) . 2_767 ?
O14 K5 O22 75.01(8) . 1_455 ?
O14 K5 O22 87.24(8) . 2_667 ?
O14 K5 O21 69.64(8) . . ?
O14 K5 H21B 80.7 . . ?
O14 K5 O5 68.40(8) . 2_576 ?
O14 K5 N13 132.70(9) . 2_667 ?
O14 K5 N9 43.05(8) . . ?
O34 K5 K6 105.21(6) 1_356 2_667 ?
O34 K5 K9 41.14(6) 1_356 2_767 ?
O34 K5 H35B 77.19(8) 1_356 2_767 ?
O34 K5 O22 129.61(8) 1_356 1_455 ?
O34 K5 H21B 68.6 1_356 . ?
O34 K5 O5 70.86(8) 1_356 2_576 ?
O34 K5 N9 133.96(8) 1_356 . ?
O35 K5 K6 63.93(6) 2_767 2_667 ?
O35 K5 K9 40.21(6) 2_767 2_767 ?
O35 K5 O34 71.34(8) 2_767 1_356 ?
O35 K5 H35B 16.594(18) 2_767 2_767 ?
O35 K5 O22 75.39(9) 2_767 2_667 ?
O35 K5 O22 147.69(9) 2_767 1_455 ?
O35 K5 O21 154.83(9) 2_767 . ?
O35 K5 H21B 138.9 2_767 . ?
O35 K5 O5 60.71(8) 2_767 2_576 ?
O35 K5 N13 110.42(9) 2_767 2_667 ?
O35 K5 N9 79.82(8) 2_767 . ?
O22 K5 K6 41.22(6) 2_667 2_667 ?
O22 K5 K6 85.14(6) 1_455 2_667 ?
O22 K5 K9 100.56(6) 2_667 2_767 ?
O22 K5 K9 136.20(6) 1_455 2_767 ?
O22 K5 O34 141.69(9) 2_667 1_356 ?
O22 K5 H35B 76.29(9) 2_667 2_767 ?
O22 K5 H35B 151.05(9) 1_455 2_767 ?
O22 K5 O22 75.02(10) 2_667 1_455 ?
O22 K5 O21 129.73(9) 2_667 . ?
O22 K5 H21B 145.3 2_667 . ?
O22 K5 H21B 70.5 1_455 . ?
O22 K5 O5 108.33(8) 2_667 2_576 ?
O22 K5 O5 142.91(8) 1_455 2_576 ?
O22 K5 N9 93.28(8) 1_455 . ?
O22 K5 N9 54.43(8) 2_667 . ?
O21 K5 K6 133.82(7) . 2_667 ?
O21 K5 K9 122.51(6) . 2_767 ?
O21 K5 O34 85.21(8) . 1_356 ?
O21 K5 H35B 149.21(9) . 2_767 ?
O21 K5 O22 56.42(9) . 1_455 ?
O21 K5 H21B 16.7 . . ?
O21 K5 O5 103.56(8) . 2_576 ?
O21 K5 N9 112.21(8) . . ?
H21B K5 H35B 137.7 . 2_767 ?
O5 K5 K6 122.48(6) 2_576 2_667 ?
O5 K5 K9 80.50(6) 2_576 2_767 ?
O5 K5 H35B 46.84(8) 2_576 2_767 ?
O5 K5 H21B 97.3 2_576 . ?
O5 K5 N9 63.82(7) 2_576 . ?
N13 K5 K6 79.71(6) 2_667 2_667 ?
N13 K5 K9 71.96(6) 2_667 2_767 ?
N13 K5 O34 63.81(8) 2_667 1_356 ?
N13 K5 H35B 125.84(8) 2_667 2_767 ?
N13 K5 O22 112.75(9) 2_667 2_667 ?
N13 K5 O22 70.21(8) 2_667 1_455 ?
N13 K5 O21 64.69(8) 2_667 . ?
N13 K5 H21B 58.1 2_667 . ?
N13 K5 O5 133.69(8) 2_667 2_576 ?
N13 K5 N9 162.22(8) 2_667 . ?
N9 K5 K6 92.70(6) . 2_667 ?
N9 K5 K9 119.98(6) . 2_767 ?
N9 K5 H35B 66.50(8) . 2_767 ?
N9 K5 H21B 123.7 . . ?
K6 O23 K9 109.07(9) . 1_455 ?
K6 O23 K5 100.40(9) . 2_667 ?
K5 O23 K9 94.01(8) 2_667 1_455 ?
C13 O23 K6 133.2(2) . . ?
C13 O23 K9 109.4(2) . 1_455 ?
C13 O23 K5 102.4(2) . 2_667 ?
K6 O18 K8 119.37(9) . . ?
N12 O18 K8 93.46(19) . . ?
N12 O18 K6 146.4(2) . . ?
K8 O24 K6 120.29(9) . . ?
N15 O24 K8 98.47(19) . . ?
N15 O24 K6 141.2(2) . . ?
N11 O15 K4 145.8(2) . . ?
K6 O14 K4 92.39(8) 1_455 . ?
K5 O14 K6 106.08(9) . 1_455 ?
K5 O14 K4 101.58(8) . . ?
C9 O14 K6 111.7(2) . 1_455 ?
C9 O14 K4 129.3(2) . . ?
C9 O14 K5 112.6(2) . . ?
K2 O16 K8 99.11(8) 2_576 1_455 ?
K3 O16 K8 101.24(8) . 1_455 ?
K3 O16 K2 91.15(8) . 2_576 ?
N11 O16 K8 112.1(2) . 1_455 ?
N11 O16 K2 115.8(2) . 2_576 ?
N11 O16 K3 131.5(2) . . ?
K1 O4 K4 106.15(9) . 2_576 ?
C3 O4 K1 100.9(2) . . ?
C3 O4 K4 128.4(2) . 2_576 ?
K2 O1 K2 109.78(9) . 2_576 ?
K2 O1 K3 90.17(8) . 2_576 ?
K2 O1 K3 89.65(8) 2_576 2_576 ?
C1 O1 K2 107.3(2) . . ?
C1 O1 K2 138.4(2) . 2_576 ?
C1 O1 K3 108.4(2) . 2_576 ?
K8 O28 K7 98.17(8) 1_655 . ?
K7 O28 K8 94.04(8) 2_866 1_655 ?
K7 O28 K7 84.22(7) 2_866 . ?
N16 O28 K8 119.2(2) . 1_655 ?
N16 O28 K7 129.4(2) . . ?
N16 O28 K7 122.3(2) . 2_866 ?
K8 O7 K2 97.29(8) . 2_676 ?
K3 O7 K8 100.95(8) 1_655 . ?
K3 O7 K2 87.38(7) 1_655 2_676 ?
C5 O7 K8 117.6(2) . . ?
C5 O7 K2 114.0(2) . 2_676 ?
C5 O7 K3 131.3(2) . 1_655 ?
K2 O2 K2 114.04(8) 2_576 1_455 ?
N3 O2 K2 145.1(2) . 2_576 ?
N3 O2 K2 97.9(2) . 1_455 ?
K6 O17 K4 96.21(8) . 1_655 ?
C11 O17 K6 134.5(2) . . ?
C11 O17 K4 111.7(2) . 1_655 ?
N4 O6 K4 136.5(2) . 2_476 ?
K3 O13 K7 102.65(9) . 1_455 ?
K3 O13 H13A 91.1 . . ?
K3 O13 H13B 143.0 . . ?
K7 O13 H13A 127.1 1_455 . ?
K7 O13 H13B 78.0 1_455 . ?
H13A O13 H13B 118.4 . . ?
K2 O9 K3 81.06(7) . . ?
K1 O9 K2 102.58(9) . . ?
K1 O9 K3 112.98(9) . . ?
N7 O9 K2 126.8(2) . . ?
N7 O9 K3 99.4(2) . . ?
N7 O9 K1 124.6(2) . . ?
K2 O3 K4 127.79(10) 1_455 2_476 ?
N3 O3 K2 98.0(2) . 1_455 ?
N3 O3 K4 133.8(2) . 2_476 ?
K9 O31 K7 120.98(10) 2_966 1_655 ?
N19 O31 K9 126.3(2) . 2_966 ?
N19 O31 K7 98.7(2) . 1_655 ?
K7 O25 K8 125.96(9) . . ?
N15 O25 K8 96.0(2) . . ?
N15 O25 K7 135.5(2) . . ?
C15 O26 K6 115.1(2) . 1_655 ?
K9 O34 K5 92.15(8) 2_966 1_754 ?
N20 O34 K9 128.2(2) . 2_966 ?
N20 O34 K5 119.7(2) . 1_754 ?
K8 O30 K7 114.52(9) 1_655 1_655 ?
K8 O30 K7 94.27(9) 1_655 2_866 ?
K7 O30 K7 114.07(9) 2_866 1_655 ?
N19 O30 K8 128.3(2) . 1_655 ?
N19 O30 K7 98.8(2) . 1_655 ?
N19 O30 K7 107.3(2) . 2_866 ?
K3 O19 K8 123.43(10) . . ?
N12 O19 K8 102.8(2) . . ?
N12 O19 K3 132.0(2) . . ?
K9 O27 K6 97.94(9) . 1_655 ?
N16 O27 K6 101.0(2) . 1_655 ?
N16 O27 K9 154.8(2) . . ?
K1 O10 K9 97.65(9) 1_655 2_866 ?
C7 O10 K9 116.6(2) . 2_866 ?
C7 O10 K1 104.6(2) . 1_655 ?
K9 O35 K5 97.42(9) . 2_767 ?
K9 O35 H35A 103.6 . . ?
K9 O35 H35B 140.3 . . ?
K5 O35 H35A 105.6 2_767 . ?
K5 O35 H35B 94.3 2_767 . ?
H35A O35 H35B 109.5 . . ?
K6 O22 K5 98.69(9) . 1_655 ?
K6 O22 K5 93.38(9) . 2_667 ?
K6 O22 H22 123.9 . . ?
K5 O22 K5 104.98(10) 2_667 1_655 ?
K5 O22 H22 121.0 2_667 . ?
K5 O22 H22 111.1 1_655 . ?
K8 O8 K2 94.18(9) . 2_676 ?
K8 O8 K3 110.14(10) . . ?
K2 O8 K3 124.98(10) 2_676 . ?
N7 O8 K8 132.2(2) . . ?
N7 O8 K2 102.9(2) . 2_676 ?
N7 O8 K3 95.8(2) . . ?
K4 O21 H21A 138.9 . . ?
K4 O21 H21B 90.5 . . ?
K5 O21 K4 94.57(9) . . ?
K5 O21 H21A 124.6 . . ?
K5 O21 H21B 83.9 . . ?
H21A O21 H21B 104.5 . . ?
N4 O5 K5 120.5(2) . 2_576 ?
K8 O29 K7 94.81(9) 1_655 2_866 ?
K8 O29 K7 113.17(10) 1_655 . ?
K7 O29 K7 88.00(9) . 2_866 ?
C17 O29 K8 118.0(2) . 1_655 ?
C17 O29 K7 114.7(2) . 2_866 ?
C17 O29 K7 120.6(2) . . ?
K1 O32 K9 101.95(10) 1_655 2_866 ?
C19 O32 K9 114.6(3) . 2_866 ?
C19 O32 K1 118.8(2) . 1_655 ?
O18 N12 O19 121.1(3) . . ?
O18 N12 C12 120.1(3) . . ?
O19 N12 C12 118.8(3) . . ?
N8 O12 K1 126.1(2) . . ?
O2 N3 K2 60.74(18) . 1_455 ?
O2 N3 C2 119.5(3) . . ?
O3 N3 K2 60.91(18) . 1_455 ?
O3 N3 O2 121.6(3) . . ?
O3 N3 C2 118.8(3) . . ?
C2 N3 K2 178.1(2) . 1_455 ?
C14 N14 K7 115.4(2) . . ?
C16 N14 K7 124.8(2) . . ?
C16 N14 C14 117.6(3) . . ?
O15 N11 O16 121.7(3) . . ?
O15 N11 C10 119.8(3) . . ?
O16 N11 C10 118.6(3) . . ?
K1 N1 K2 90.48(8) . . ?
C1 N1 K2 85.5(2) . . ?
C1 N1 K1 139.1(2) . . ?
C3 N1 K2 146.0(2) . . ?
C3 N1 K1 80.7(2) . . ?
C3 N1 C1 122.2(3) . . ?
C10 N10 K3 120.8(2) . . ?
C12 N10 K3 120.6(2) . . ?
C12 N10 C10 118.2(3) . . ?
O9 N7 C6 119.7(3) . . ?
O8 N7 O9 121.3(3) . . ?
O8 N7 C6 118.9(3) . . ?
O28 N16 C16 119.2(3) . . ?
O27 N16 O28 122.4(3) . . ?
O27 N16 C16 118.4(3) . . ?
O24 N15 O25 121.4(3) . . ?
O24 N15 C14 119.2(3) . . ?
O25 N15 C14 119.4(3) . . ?
C8 N6 K1 120.8(2) . . ?
C8 N6 C6 118.7(3) . . ?
C6 N6 K1 117.8(2) . . ?
O6 N4 C4 119.4(3) . . ?
O5 N4 O6 121.7(3) . . ?
O5 N4 C4 118.9(3) . . ?
O31 N19 O30 120.9(3) . . ?
O31 N19 C18 119.6(3) . . ?
O30 N19 C18 119.5(3) . . ?
C20 N18 K9 120.6(2) . 2_966 ?
C20 N18 C18 118.3(3) . . ?
C18 N18 K9 120.0(2) . 2_966 ?
C13 N13 K5 90.2(2) . 2_667 ?
C15 N13 K5 146.6(2) . 2_667 ?
C15 N13 C13 122.5(3) . . ?
C2 N2 K4 123.5(2) . 2_476 ?
C2 N2 C4 117.9(3) . . ?
C4 N2 K4 118.3(2) . 2_476 ?
C5 N5 K1 143.2(2) . 1_655 ?
C5 N5 C7 123.5(3) . . ?
C7 N5 K1 76.9(2) . 1_655 ?
C9 N9 K5 82.6(2) . . ?
C9 N9 C11 122.8(3) . . ?
C11 N9 K5 154.0(2) . . ?
C19 N17 C17 123.6(3) . . ?
O12 N8 O11 120.6(3) . . ?
O12 N8 C8 120.1(3) . . ?
O11 N8 C8 119.3(3) . . ?
O34 N20 C20 120.6(3) . . ?
O33 N20 O34 121.6(4) . . ?
O33 N20 C20 117.8(4) . . ?
K4 O20 H20A 88.6 . . ?
K4 O20 H20B 79.1 . . ?
H20A O20 H20B 104.5 . . ?
O14 C9 K6 48.71(18) . 1_455 ?
O14 C9 N9 120.9(3) . . ?
O14 C9 C10 123.6(3) . . ?
N9 C9 K6 122.7(2) . 1_455 ?
N9 C9 C10 115.5(3) . . ?
C10 C9 K6 99.7(2) . 1_455 ?
N11 C10 C9 121.9(3) . . ?
N10 C10 N11 114.6(3) . . ?
N10 C10 C9 123.3(3) . . ?
O17 C11 K4 49.05(18) . 1_655 ?
O17 C11 N9 121.6(3) . . ?
O17 C11 C12 122.9(3) . . ?
N9 C11 K4 119.4(2) . 1_655 ?
N9 C11 C12 115.5(3) . . ?
C12 C11 K4 101.1(2) . 1_655 ?
O1 C1 K3 51.50(18) . 2_576 ?
O1 C1 N1 120.5(3) . . ?
O1 C1 C2 124.0(3) . . ?
N1 C1 K3 126.2(2) . 2_576 ?
N1 C1 C2 115.5(3) . . ?
C2 C1 K3 93.7(2) . 2_576 ?
O7 C5 N5 121.1(3) . . ?
O7 C5 C6 123.5(3) . . ?
N5 C5 C6 115.4(3) . . ?
O4 C3 N1 119.3(3) . . ?
O4 C3 C4 124.2(3) . . ?
N1 C3 C4 116.6(3) . . ?
O23 C13 K5 55.43(18) . 2_667 ?
O23 C13 N13 120.5(3) . . ?
O23 C13 C14 123.6(3) . . ?
N13 C13 K5 65.14(19) . 2_667 ?
N13 C13 C14 115.8(3) . . ?
C14 C13 K5 178.8(3) . 2_667 ?
N14 C14 N15 114.3(3) . . ?
N14 C14 C13 123.0(3) . . ?
N15 C14 C13 122.7(3) . . ?
N3 C2 C1 121.9(3) . . ?
N2 C2 N3 114.1(3) . . ?
N2 C2 C1 123.9(3) . . ?
O26 C15 K6 45.72(18) . 1_655 ?
O26 C15 N13 120.6(3) . . ?
O26 C15 C16 123.3(4) . . ?
N13 C15 K6 131.0(2) . 1_655 ?
N13 C15 C16 116.1(3) . . ?
C16 C15 K6 95.1(2) . 1_655 ?
O10 C7 K1 53.8(2) . 1_655 ?
O10 C7 N5 120.2(4) . . ?
O10 C7 C8 124.4(3) . . ?
N5 C7 K1 79.2(2) . 1_655 ?
N5 C7 C8 115.3(3) . . ?
C8 C7 K1 143.2(2) . 1_655 ?
N6 C8 N8 113.3(3) . . ?
N6 C8 C7 123.3(3) . . ?
N8 C8 C7 123.3(3) . . ?
N12 C12 C11 122.2(3) . . ?
N10 C12 N12 114.1(3) . . ?
N10 C12 C11 123.8(3) . . ?
O29 C17 K8 43.33(19) . 1_655 ?
O29 C17 N17 121.1(4) . . ?
O29 C17 C18 123.0(4) . . ?
N17 C17 K8 129.3(2) . 1_655 ?
N17 C17 C18 115.8(4) . . ?
C18 C17 K8 98.5(2) . 1_655 ?
N7 C6 C5 122.8(3) . . ?
N6 C6 N7 114.0(3) . . ?
N6 C6 C5 123.2(3) . . ?
N4 C4 C3 122.7(3) . . ?
N2 C4 N4 113.8(3) . . ?
N2 C4 C3 123.4(3) . . ?
N14 C16 N16 114.0(3) . . ?
N14 C16 C15 122.8(3) . . ?
N16 C16 C15 123.0(3) . . ?
N18 C20 N20 114.2(3) . . ?
N18 C20 C19 123.3(4) . . ?
N20 C20 C19 122.5(3) . . ?
N19 C18 C17 122.9(3) . . ?
N18 C18 N19 114.1(3) . . ?
N18 C18 C17 122.8(4) . . ?
K9 C19 K1 75.52(8) 2_866 1_655 ?
O32 C19 K9 46.4(2) . 2_866 ?
O32 C19 K1 43.11(19) . 1_655 ?
O32 C19 N17 120.1(4) . . ?
O32 C19 C20 124.5(4) . . ?
N17 C19 K9 93.7(2) . 2_866 ?
N17 C19 K1 92.7(2) . 1_655 ?
N17 C19 C20 115.4(3) . . ?
C20 C19 K9 132.2(2) . 2_866 ?
C20 C19 K1 134.8(3) . 1_655 ?

loop_
_geom_bond_atom_site_label_1
_geom_bond_atom_site_label_2
_geom_bond_distance
_geom_bond_site_symmetry_2
_geom_bond_publ_flag
K8 K7 4.2412(11) 2_766 ?
K8 O18 3.047(3) . ?
K8 O24 2.856(3) . ?
K8 O16 2.870(3) 1_655 ?
K8 O28 2.917(3) 1_455 ?
K8 O7 2.821(3) . ?
K8 O25 2.898(3) . ?
K8 O30 2.855(3) 1_455 ?
K8 O19 2.851(3) . ?
K8 O8 2.813(3) . ?
K8 O29 2.713(3) 1_455 ?
K8 C17 3.490(4) 1_455 ?
K2 K3 3.9814(11) 2_576 ?
K2 K3 3.9870(12) . ?
K2 O16 2.816(3) 2_576 ?
K2 O1 2.767(3) . ?
K2 O1 2.801(3) 2_576 ?
K2 O7 2.943(3) 2_676 ?
K2 O2 2.903(3) 2_576 ?
K2 O2 2.969(3) 1_655 ?
K2 O9 3.022(3) . ?
K2 O3 2.975(3) 1_655 ?
K2 O8 3.089(4) 2_676 ?
K2 N1 3.179(3) . ?
K6 K9 4.5841(12) 1_455 ?
K6 K4 4.1876(12) 1_655 ?
K6 K5 4.3957(12) 1_655 ?
K6 K5 4.1184(12) 2_667 ?
K6 O23 2.632(3) . ?
K6 O18 2.727(3) . ?
K6 O24 2.895(3) . ?
K6 O14 2.785(3) 1_655 ?
K6 O17 2.760(3) . ?
K6 O26 2.732(3) 1_455 ?
K6 O27 3.332(3) 1_455 ?
K6 O22 2.719(3) . ?
K9 K1 4.2879(12) 2_766 ?
K9 K5 4.1863(12) 2_767 ?
K9 O23 2.990(3) 1_655 ?
K9 O31 2.749(3) 2_966 ?
K9 O34 2.756(3) 2_966 ?
K9 O27 2.721(3) . ?
K9 O10 2.953(3) 2_866 ?
K9 O35 2.725(3) . ?
K9 H35A 3.0489 . ?
K9 O32 2.772(3) 2_866 ?
K9 N18 2.949(3) 2_966 ?
K3 K7 4.2848(11) 1_455 ?
K3 O16 2.759(3) . ?
K3 O1 2.855(3) 2_576 ?
K3 O7 2.820(3) 1_455 ?
K3 O13 2.670(3) . ?
K3 H13A 2.8240 . ?
K3 O9 3.112(3) . ?
K3 O19 2.743(3) . ?
K3 O8 3.190(3) . ?
K3 N10 3.032(3) . ?
K7 K7 4.0511(16) 2_866 ?
K7 O28 3.154(3) . ?
K7 O28 2.881(3) 2_866 ?
K7 O13 2.817(3) 1_655 ?
K7 H13B 2.771(3) 1_655 ?
K7 O31 3.181(3) 1_455 ?
K7 O25 2.801(3) . ?
K7 O30 2.931(3) 2_866 ?
K7 O30 3.178(3) 1_455 ?
K7 O29 2.785(3) . ?
K7 O29 3.041(3) 2_866 ?
K7 N14 3.293(3) . ?
K1 K4 4.3732(12) 2_576 ?
K1 O4 2.709(3) . ?
K1 O9 2.703(3) . ?
K1 O10 2.740(3) 1_455 ?
K1 O32 2.747(3) 1_455 ?
K1 O12 2.797(3) . ?
K1 N1 3.120(3) . ?
K1 N6 2.956(3) . ?
K1 N5 3.315(3) 1_455 ?
K4 K5 4.4424(12) . ?
K4 O15 2.678(3) . ?
K4 O14 3.013(3) . ?
K4 O4 2.761(3) 2_576 ?
K4 O17 2.865(3) 1_455 ?
K4 O6 2.767(3) 2_476 ?
K4 O3 2.999(3) 2_476 ?
K4 O21 3.061(3) . ?
K4 N2 3.243(3) 2_476 ?
K4 O20 3.112(4) . ?
K4 H20B 3.0684 . ?
K5 O23 2.728(3) 2_667 ?
K5 O14 2.716(3) . ?
K5 O34 3.049(3) 1_356 ?
K5 O35 2.845(3) 2_767 ?
K5 H35B 3.037(3) 2_767 ?
K5 O22 2.937(3) 2_667 ?
K5 O22 3.068(3) 1_455 ?
K5 O21 2.986(3) . ?
K5 H21B 3.0198 . ?
K5 O5 3.221(3) 2_576 ?
K5 N13 2.935(3) 2_667 ?
K5 N9 3.289(3) . ?
O23 C13 1.248(5) . ?
O18 N12 1.228(4) . ?
O24 N15 1.229(4) . ?
O15 N11 1.228(4) . ?
O14 C9 1.245(5) . ?
O16 N11 1.248(4) . ?
O4 C3 1.258(5) . ?
O1 C1 1.251(4) . ?
O28 N16 1.243(4) . ?
O7 C5 1.253(4) . ?
O2 N3 1.241(4) . ?
O17 C11 1.248(4) . ?
O6 N4 1.240(4) . ?
O13 H13A 0.8700 . ?
O13 H13B 0.8698 . ?
O9 N7 1.245(4) . ?
O3 N3 1.225(4) . ?
O31 N19 1.239(4) . ?
O25 N15 1.244(4) . ?
O26 C15 1.256(5) . ?
O34 N20 1.237(4) . ?
O30 N19 1.242(4) . ?
O19 N12 1.244(4) . ?
O27 N16 1.225(4) . ?
O10 C7 1.250(5) . ?
O35 H35A 0.8700 . ?
O35 H35B 0.8699 . ?
O22 H22 0.8702 . ?
O8 N7 1.232(4) . ?
O21 H21A 0.8699 . ?
O21 H21B 0.8702 . ?
O5 N4 1.232(4) . ?
O29 C17 1.263(5) . ?
O32 C19 1.247(5) . ?
N12 C12 1.434(5) . ?
O12 N8 1.235(5) . ?
N3 C2 1.452(5) . ?
N14 C14 1.316(5) . ?
N14 C16 1.311(5) . ?
N11 C10 1.440(5) . ?
N1 C1 1.365(5) . ?
N1 C3 1.358(5) . ?
N10 C10 1.309(5) . ?
N10 C12 1.305(5) . ?
N7 C6 1.444(5) . ?
N16 C16 1.444(5) . ?
N15 C14 1.437(5) . ?
N6 C8 1.307(5) . ?
N6 C6 1.311(5) . ?
N4 C4 1.451(4) . ?
N19 C18 1.436(5) . ?
N18 C20 1.317(5) . ?
N18 C18 1.318(5) . ?
N13 C13 1.350(5) . ?
N13 C15 1.343(5) . ?
N2 C2 1.300(5) . ?
N2 C4 1.316(5) . ?
N5 C5 1.357(5) . ?
N5 C7 1.363(5) . ?
N9 C9 1.360(5) . ?
N9 C11 1.362(5) . ?
O11 N8 1.240(5) . ?
N17 C17 1.357(5) . ?
N17 C19 1.351(6) . ?
N8 C8 1.437(5) . ?
N20 O33 1.233(5) . ?
N20 C20 1.445(5) . ?
O20 H20A 0.8701 . ?
O20 H20B 0.8699 . ?
C9 C10 1.476(5) . ?
C11 C12 1.465(5) . ?
C1 C2 1.472(5) . ?
C5 C6 1.470(5) . ?
C3 C4 1.457(5) . ?
C13 C14 1.462(5) . ?
C15 C16 1.471(5) . ?
C7 C8 1.471(6) . ?
C17 C18 1.463(5) . ?
C20 C19 1.467(5) . ?

loop_
_geom_hbond_atom_site_label_D
_geom_hbond_atom_site_label_H
_geom_hbond_atom_site_label_A
_geom_hbond_distance_DH
_geom_hbond_distance_HA
_geom_hbond_distance_DA
_geom_hbond_angle_DHA
_geom_hbond_site_symmetry_A
_geom_hbond_publ_flag
O13 H13A O7 0.87 2.69 3.304(4) 129.1 1_455 yes
O13 H13A N5 0.87 2.14 2.985(4) 165.5 1_455 yes
O13 H13B O29 0.87 2.91 3.438(4) 121.0 1_455 yes
O13 H13B N17 0.87 1.99 2.826(4) 162.0 1_455 yes
O35 H35A O26 0.87 2.01 2.800(4) 151.2 . yes
O35 H35A O21 0.87 2.90 3.478(4) 125.5 2_667 yes
O35 H35B O6 0.87 2.15 3.015(4) 175.2 1_746 yes
O35 H35B O5 0.87 2.49 3.083(4) 125.7 1_746 yes
O35 H35B N4 0.87 2.62 3.417(4) 153.2 1_746 yes
O22 H22 O17 0.87 2.65 3.459(4) 154.8 2_667 yes
O21 H21B O33 0.87 2.55 3.418(5) 171.5 1_356 yes
O20 H20A O34 0.87 2.76 3.328(4) 123.9 1_356 yes
O20 H20A N20 0.87 2.71 3.472(5) 147.4 1_356 yes
O20 H20A O33 0.87 2.04 2.907(5) 171.0 1_356 yes
O20 H20B O12 0.87 2.40 3.231(5) 161.0 2_576 yes

loop_
_geom_torsion_atom_site_label_1
_geom_torsion_atom_site_label_2
_geom_torsion_atom_site_label_3
_geom_torsion_atom_site_label_4
_geom_torsion
_geom_torsion_site_symmetry_1
_geom_torsion_site_symmetry_2
_geom_torsion_site_symmetry_3
_geom_torsion_site_symmetry_4
_geom_torsion_publ_flag
K8 O18 N12 O19 -1.0(3) . . . . ?
K8 O18 N12 C12 176.3(3) . . . . ?
K8 O24 N15 O25 3.8(3) . . . . ?
K8 O24 N15 C14 -178.5(2) . . . . ?
K8 O16 N11 O15 -62.7(3) 1_455 . . . ?
K8 O16 N11 C10 116.4(3) 1_455 . . . ?
K8 O28 N16 O27 -72.4(4) 1_655 . . . ?
K8 O28 N16 C16 108.5(3) 1_655 . . . ?
K8 O7 C5 N5 -117.8(3) . . . . ?
K8 O7 C5 C6 62.7(4) . . . . ?
K8 O25 N15 O24 -3.7(3) . . . . ?
K8 O25 N15 C14 178.6(3) . . . . ?
K8 O30 N19 O31 145.4(3) 1_655 . . . ?
K8 O30 N19 C18 -35.1(4) 1_655 . . . ?
K8 O19 N12 O18 1.1(4) . . . . ?
K8 O19 N12 C12 -176.2(2) . . . . ?
K8 O8 N7 O9 143.2(3) . . . . ?
K8 O8 N7 C6 -36.3(5) . . . . ?
K8 O29 C17 N17 -116.0(3) 1_655 . . . ?
K8 O29 C17 C18 64.4(4) 1_655 . . . ?
K8 C17 C18 N19 34.2(4) 1_655 . . . ?
K8 C17 C18 N18 -150.4(3) 1_655 . . . ?
K2 O16 N11 O15 50.1(4) 2_576 . . . ?
K2 O16 N11 C10 -130.8(2) 2_576 . . . ?
K2 O1 C1 K3 111.5(3) 2_576 . . 2_576 ?
K2 O1 C1 K3 -96.16(16) . . . 2_576 ?
K2 O1 C1 N1 17.9(4) . . . . ?
K2 O1 C1 N1 -134.4(3) 2_576 . . . ?
K2 O1 C1 C2 47.4(5) 2_576 . . . ?
K2 O1 C1 C2 -160.3(3) . . . . ?
K2 O7 C5 N5 129.3(3) 2_676 . . . ?
K2 O7 C5 C6 -50.2(4) 2_676 . . . ?
K2 O2 N3 K2 156.7(4) 2_576 . . 1_455 ?
K2 O2 N3 O3 156.7(3) 2_576 . . . ?
K2 O2 N3 O3 0.0(4) 1_455 . . . ?
K2 O2 N3 C2 -177.8(3) 1_455 . . . ?
K2 O2 N3 C2 -21.2(6) 2_576 . . . ?
K2 O9 N7 O8 66.0(4) . . . . ?
K2 O9 N7 C6 -114.5(3) . . . . ?
K2 O3 N3 O2 0.0(4) 1_455 . . . ?
K2 O3 N3 C2 177.9(2) 1_455 . . . ?
K2 O8 N7 O9 -108.8(3) 2_676 . . . ?
K2 O8 N7 C6 71.7(3) 2_676 . . . ?
K2 N1 C1 K3 47.5(2) . . . 2_576 ?
K2 N1 C1 O1 -14.9(3) . . . . ?
K2 N1 C1 C2 163.5(3) . . . . ?
K2 N1 C3 O4 41.4(6) . . . . ?
K2 N1 C3 C4 -138.8(3) . . . . ?
K6 O23 C13 K5 117.4(3) . . . 2_667 ?
K6 O23 C13 N13 120.6(3) . . . . ?
K6 O23 C13 C14 -61.7(5) . . . . ?
K6 O18 N12 O19 167.1(3) . . . . ?
K6 O18 N12 C12 -15.6(6) . . . . ?
K6 O24 N15 O25 -177.9(2) . . . . ?
K6 O24 N15 C14 -0.2(5) . . . . ?
K6 O14 C9 N9 -108.1(3) 1_455 . . . ?
K6 O14 C9 C10 71.7(4) 1_455 . . . ?
K6 O17 C11 K4 -123.7(3) . . . 1_655 ?
K6 O17 C11 N9 133.1(3) . . . . ?
K6 O17 C11 C12 -48.6(5) . . . . ?
K6 O26 C15 N13 -119.2(3) 1_655 . . . ?
K6 O26 C15 C16 60.5(4) 1_655 . . . ?
K6 O27 N16 O28 118.2(3) 1_655 . . . ?
K6 O27 N16 C16 -62.8(3) 1_655 . . . ?
K6 C9 C10 N11 49.1(3) 1_455 . . . ?
K6 C9 C10 N10 -125.5(3) 1_455 . . . ?
K6 C15 C16 N14 -128.1(3) 1_655 . . . ?
K6 C15 C16 N16 46.6(3) 1_655 . . . ?
K9 O23 C13 K5 -98.83(15) 1_455 . . 2_667 ?
K9 O23 C13 N13 -95.7(3) 1_455 . . . ?
K9 O23 C13 C14 82.0(3) 1_455 . . . ?
K9 O31 N19 O30 -153.7(2) 2_966 . . . ?
K9 O31 N19 C18 26.8(4) 2_966 . . . ?
K9 O34 N20 O33 178.7(3) 2_966 . . . ?
K9 O34 N20 C20 -3.7(5) 2_966 . . . ?
K9 O27 N16 O28 -103.6(6) . . . . ?
K9 O27 N16 C16 75.5(6) . . . . ?
K9 O10 C7 K1 106.5(2) 2_866 . . 1_655 ?
K9 O10 C7 N5 60.6(4) 2_866 . . . ?
K9 O10 C7 C8 -118.9(3) 2_866 . . . ?
K9 O32 C19 K1 -120.8(3) 2_866 . . 1_655 ?
K9 O32 C19 N17 -63.4(4) 2_866 . . . ?
K9 O32 C19 C20 118.2(4) 2_866 . . . ?
K9 N18 C20 N20 14.9(4) 2_966 . . . ?
K9 N18 C20 C19 -163.2(3) 2_966 . . . ?
K9 N18 C18 N19 -12.5(4) 2_966 . . . ?
K9 N18 C18 C17 171.8(3) 2_966 . . . ?
K3 O16 N11 O15 167.4(2) . . . . ?
K3 O16 N11 C10 -13.5(4) . . . . ?
K3 O1 C1 N1 114.1(3) 2_576 . . . ?
K3 O1 C1 C2 -64.1(4) 2_576 . . . ?
K3 O7 C5 N5 20.3(5) 1_655 . . . ?
K3 O7 C5 C6 -159.2(2) 1_655 . . . ?
K3 O9 N7 O8 -19.8(4) . . . . ?
K3 O9 N7 C6 159.7(3) . . . . ?
K3 O19 N12 O18 165.6(2) . . . . ?
K3 O19 N12 C12 -11.8(5) . . . . ?
K3 O8 N7 O9 19.2(4) . . . . ?
K3 O8 N7 C6 -160.4(3) . . . . ?
K3 N10 C10 N11 8.9(4) . . . . ?
K3 N10 C10 C9 -176.2(2) . . . . ?
K3 N10 C12 N12 -12.7(4) . . . . ?
K3 N10 C12 C11 167.1(2) . . . . ?
K3 C1 C2 N3 -54.5(3) 2_576 . . . ?
K3 C1 C2 N2 126.3(3) 2_576 . . . ?
K7 O28 N16 O27 44.2(4) 2_866 . . . ?
K7 O28 N16 O27 155.6(2) . . . . ?
K7 O28 N16 C16 -134.9(3) 2_866 . . . ?
K7 O28 N16 C16 -23.5(4) . . . . ?
K7 O31 N19 O30 -14.2(3) 1_655 . . . ?
K7 O31 N19 C18 166.2(3) 1_655 . . . ?
K7 O25 N15 O24 -165.6(2) . . . . ?
K7 O25 N15 C14 16.8(5) . . . . ?
K7 O30 N19 O31 14.3(3) 1_655 . . . ?
K7 O30 N19 O31 -104.5(3) 2_866 . . . ?
K7 O30 N19 C18 75.1(3) 2_866 . . . ?
K7 O30 N19 C18 -166.2(3) 1_655 . . . ?
K7 O29 C17 K8 -110.5(3) 2_866 . . 1_655 ?
K7 O29 C17 K8 146.4(4) . . . 1_655 ?
K7 O29 C17 N17 133.5(3) 2_866 . . . ?
K7 O29 C17 N17 30.4(5) . . . . ?
K7 O29 C17 C18 -149.2(3) . . . . ?
K7 O29 C17 C18 -46.1(4) 2_866 . . . ?
K7 N14 C14 N15 -22.0(4) . . . . ?
K7 N14 C14 C13 156.6(3) . . . . ?
K7 N14 C16 N16 16.0(4) . . . . ?
K7 N14 C16 C15 -168.9(2) . . . . ?
K1 O4 C3 N1 42.2(3) . . . . ?
K1 O4 C3 C4 -137.5(3) . . . . ?
K1 O9 N7 O8 -146.3(3) . . . . ?
K1 O9 N7 C6 33.2(4) . . . . ?
K1 O10 C7 N5 -46.0(4) 1_655 . . . ?
K1 O10 C7 C8 134.5(3) 1_655 . . . ?
K1 O32 C19 K9 120.8(3) 1_655 . . 2_866 ?
K1 O32 C19 N17 57.4(4) 1_655 . . . ?
K1 O32 C19 C20 -121.1(3) 1_655 . . . ?
K1 O12 N8 O11 159.9(3) . . . . ?
K1 O12 N8 C8 -21.8(5) . . . . ?
K1 N1 C1 K3 133.0(2) . . . 2_576 ?
K1 N1 C1 O1 70.6(5) . . . . ?
K1 N1 C1 C2 -111.0(3) . . . . ?
K1 N1 C3 O4 -35.5(3) . . . . ?
K1 N1 C3 C4 144.3(3) . . . . ?
K1 N6 C8 N8 20.7(4) . . . . ?
K1 N6 C8 C7 -158.3(3) . . . . ?
K1 N6 C6 N7 -15.6(4) . . . . ?
K1 N6 C6 C5 166.3(2) . . . . ?
K1 N5 C5 O7 -59.5(5) 1_655 . . . ?
K1 N5 C5 C6 120.0(4) 1_655 . . . ?
K1 N5 C7 O10 36.2(3) 1_655 . . . ?
K1 N5 C7 C8 -144.3(3) 1_655 . . . ?
K1 C7 C8 N6 -113.0(4) 1_655 . . . ?
K1 C7 C8 N8 68.1(5) 1_655 . . . ?
K4 O15 N11 O16 -138.0(3) . . . . ?
K4 O15 N11 C10 42.9(6) . . . . ?
K4 O14 C9 K6 -112.5(3) . . . 1_455 ?
K4 O14 C9 N9 139.4(3) . . . . ?
K4 O14 C9 C10 -40.8(5) . . . . ?
K4 O4 C3 N1 -78.6(4) 2_576 . . . ?
K4 O4 C3 C4 101.6(4) 2_576 . . . ?
K4 O17 C11 N9 -103.2(3) 1_655 . . . ?
K4 O17 C11 C12 75.1(4) 1_655 . . . ?
K4 O6 N4 O5 -163.3(3) 2_476 . . . ?
K4 O6 N4 C4 16.4(5) 2_476 . . . ?
K4 O3 N3 K2 172.5(3) 2_476 . . 1_455 ?
K4 O3 N3 O2 172.5(2) 2_476 . . . ?
K4 O3 N3 C2 -9.6(5) 2_476 . . . ?
K4 N2 C2 N3 9.2(4) 2_476 . . . ?
K4 N2 C2 C1 -171.5(2) 2_476 . . . ?
K4 N2 C4 N4 -4.4(4) 2_476 . . . ?
K4 N2 C4 C3 178.3(2) 2_476 . . . ?
K4 C11 C12 N12 59.3(3) 1_655 . . . ?
K4 C11 C12 N10 -120.5(3) 1_655 . . . ?
K5 O23 C13 N13 3.1(4) 2_667 . . . ?
K5 O23 C13 C14 -179.2(3) 2_667 . . . ?
K5 O14 C9 K6 119.2(2) . . . 1_455 ?
K5 O14 C9 N9 11.0(4) . . . . ?
K5 O14 C9 C10 -169.2(3) . . . . ?
K5 O34 N20 O33 -61.0(4) 1_754 . . . ?
K5 O34 N20 C20 116.5(3) 1_754 . . . ?
K5 O5 N4 O6 70.5(4) 2_576 . . . ?
K5 O5 N4 C4 -109.1(3) 2_576 . . . ?
K5 N13 C13 O23 -2.8(3) 2_667 . . . ?
K5 N13 C13 C14 179.3(3) 2_667 . . . ?
K5 N13 C15 K6 -73.4(5) 2_667 . . 1_655 ?
K5 N13 C15 O26 -17.6(6) 2_667 . . . ?
K5 N13 C15 C16 162.7(3) 2_667 . . . ?
K5 N9 C9 K6 -66.49(19) . . . 1_455 ?
K5 N9 C9 O14 -8.5(3) . . . . ?
K5 N9 C9 C10 171.7(3) . . . . ?
K5 N9 C11 K4 -51.7(6) . . . 1_655 ?
K5 N9 C11 O17 5.9(7) . . . . ?
K5 N9 C11 C12 -172.6(4) . . . . ?
O23 C13 C14 N14 -163.1(3) . . . . ?
O23 C13 C14 N15 15.3(5) . . . . ?
O18 N12 C12 N10 -161.9(3) . . . . ?
O18 N12 C12 C11 18.3(5) . . . . ?
O24 N15 C14 N14 -169.2(3) . . . . ?
O24 N15 C14 C13 12.2(5) . . . . ?
O15 N11 C10 N10 -179.6(3) . . . . ?
O15 N11 C10 C9 5.4(5) . . . . ?
O14 C9 C10 N11 2.8(5) . . . . ?
O14 C9 C10 N10 -171.9(3) . . . . ?
O16 N11 C10 N10 1.3(4) . . . . ?
O16 N11 C10 C9 -173.8(3) . . . . ?
O4 C3 C4 N4 -2.9(6) . . . . ?
O4 C3 C4 N2 174.1(3) . . . . ?
O1 C1 C2 N3 -9.7(5) . . . . ?
O1 C1 C2 N2 171.1(3) . . . . ?
O28 N16 C16 N14 3.3(5) . . . . ?
O28 N16 C16 C15 -171.8(3) . . . . ?
O7 C5 C6 N7 -6.7(5) . . . . ?
O7 C5 C6 N6 171.3(3) . . . . ?
O2 N3 C2 N2 176.8(3) . . . . ?
O2 N3 C2 C1 -2.4(5) . . . . ?
O17 C11 C12 N12 11.2(5) . . . . ?
O17 C11 C12 N10 -168.6(3) . . . . ?
O6 N4 C4 N2 -4.9(5) . . . . ?
O6 N4 C4 C3 172.4(3) . . . . ?
O9 N7 C6 N6 -8.7(5) . . . . ?
O9 N7 C6 C5 169.5(3) . . . . ?
O3 N3 C2 N2 -1.1(5) . . . . ?
O3 N3 C2 C1 179.7(3) . . . . ?
O31 N19 C18 N18 -7.3(5) . . . . ?
O31 N19 C18 C17 168.5(3) . . . . ?
O25 N15 C14 N14 8.5(5) . . . . ?
O25 N15 C14 C13 -170.1(3) . . . . ?
O26 C15 C16 N14 -166.9(3) . . . . ?
O26 C15 C16 N16 7.9(6) . . . . ?
O34 N20 C20 N18 -8.1(5) . . . . ?
O34 N20 C20 C19 169.9(3) . . . . ?
O30 N19 C18 N18 173.2(3) . . . . ?
O30 N19 C18 C17 -11.0(5) . . . . ?
O19 N12 C12 N10 15.5(5) . . . . ?
O19 N12 C12 C11 -164.3(3) . . . . ?
O27 N16 C16 N14 -175.8(3) . . . . ?
O27 N16 C16 C15 9.0(5) . . . . ?
O10 C7 C8 N6 173.3(4) . . . . ?
O10 C7 C8 N8 -5.6(6) . . . . ?
O8 N7 C6 N6 170.9(3) . . . . ?
O8 N7 C6 C5 -11.0(5) . . . . ?
O5 N4 C4 N2 174.8(3) . . . . ?
O5 N4 C4 C3 -7.9(5) . . . . ?
O29 C17 C18 N19 -4.5(6) . . . . ?
O29 C17 C18 N18 170.8(4) . . . . ?
O12 N8 C8 N6 -1.0(5) . . . . ?
O12 N8 C8 C7 178.1(3) . . . . ?
N1 C1 C2 N3 172.1(3) . . . . ?
N1 C1 C2 N2 -7.1(5) . . . . ?
N1 C3 C4 N4 177.3(3) . . . . ?
N1 C3 C4 N2 -5.7(5) . . . . ?
N18 C20 C19 K9 -129.8(3) . . . 2_866 ?
N18 C20 C19 K1 115.1(4) . . . 1_655 ?
N18 C20 C19 O32 170.6(4) . . . . ?
N18 C20 C19 N17 -7.9(5) . . . . ?
N13 C13 C14 N14 14.7(5) . . . . ?
N13 C13 C14 N15 -166.9(3) . . . . ?
N13 C15 C16 N14 12.9(5) . . . . ?
N13 C15 C16 N16 -172.4(3) . . . . ?
N5 C5 C6 N7 173.8(3) . . . . ?
N5 C5 C6 N6 -8.2(5) . . . . ?
N5 C7 C8 N6 -6.2(5) . . . . ?
N5 C7 C8 N8 174.9(3) . . . . ?
N9 C9 C10 N11 -177.4(3) . . . . ?
N9 C9 C10 N10 8.0(5) . . . . ?
N9 C11 C12 N12 -170.4(3) . . . . ?
N9 C11 C12 N10 9.8(5) . . . . ?
O11 N8 C8 N6 177.3(3) . . . . ?
O11 N8 C8 C7 -3.6(5) . . . . ?
N17 C17 C18 N19 175.8(3) . . . . ?
N17 C17 C18 N18 -8.8(5) . . . . ?
N20 C20 C19 K9 52.3(5) . . . 2_866 ?
N20 C20 C19 K1 -62.8(5) . . . 1_655 ?
N20 C20 C19 O32 -7.3(6) . . . . ?
N20 C20 C19 N17 174.2(3) . . . . ?
O33 N20 C20 N18 169.5(4) . . . . ?
O33 N20 C20 C19 -12.4(6) . . . . ?
C9 N9 C11 K4 115.8(3) . . . 1_655 ?
C9 N9 C11 O17 173.4(3) . . . . ?
C9 N9 C11 C12 -5.1(5) . . . . ?
C10 N10 C12 N12 174.9(3) . . . . ?
C10 N10 C12 C11 -5.3(5) . . . . ?
C11 N9 C9 K6 119.0(3) . . . 1_455 ?
C11 N9 C9 O14 177.0(3) . . . . ?
C11 N9 C9 C10 -2.8(5) . . . . ?
C1 N1 C3 O4 -178.8(3) . . . . ?
C1 N1 C3 C4 0.9(5) . . . . ?
C5 N5 C7 K1 146.3(3) . . . 1_655 ?
C5 N5 C7 O10 -177.5(3) . . . . ?
C5 N5 C7 C8 2.1(5) . . . . ?
C3 N1 C1 K3 -111.3(3) . . . 2_576 ?
C3 N1 C1 O1 -173.6(3) . . . . ?
C3 N1 C1 C2 4.7(5) . . . . ?
C13 N13 C15 K6 119.0(3) . . . 1_655 ?
C13 N13 C15 O26 174.9(3) . . . . ?
C13 N13 C15 C16 -4.8(5) . . . . ?
C14 N14 C16 N16 178.4(3) . . . . ?
C14 N14 C16 C15 -6.4(5) . . . . ?
C2 N2 C4 N4 -179.2(3) . . . . ?
C2 N2 C4 C3 3.6(5) . . . . ?
C15 N13 C13 K5 173.2(4) . . . 2_667 ?
C15 N13 C13 O23 170.4(3) . . . . ?
C15 N13 C13 C14 -7.5(5) . . . . ?
C7 N5 C5 O7 -175.1(3) . . . . ?
C7 N5 C5 C6 4.4(5) . . . . ?
C8 N6 C6 N7 -177.3(3) . . . . ?
C8 N6 C6 C5 4.6(5) . . . . ?
C12 N10 C10 N11 -178.8(3) . . . . ?
C12 N10 C10 C9 -3.8(5) . . . . ?
C17 N17 C19 K9 143.3(3) . . . 2_866 ?
C17 N17 C19 K1 -141.1(3) . . . 1_655 ?
C17 N17 C19 O32 -176.3(3) . . . . ?
C17 N17 C19 C20 2.3(5) . . . . ?
C6 N6 C8 N8 -178.2(3) . . . . ?
C6 N6 C8 C7 2.8(5) . . . . ?
C4 N2 C2 N3 -176.3(3) . . . . ?
C4 N2 C2 C1 2.9(5) . . . . ?
C16 N14 C14 N15 174.0(3) . . . . ?
C16 N14 C14 C13 -7.5(5) . . . . ?
C20 N18 C18 N19 179.5(3) . . . . ?
C20 N18 C18 C17 3.8(5) . . . . ?
C18 N18 C20 N20 -177.2(3) . . . . ?
C18 N18 C20 C19 4.8(5) . . . . ?
C19 N17 C17 K8 132.7(3) . . . 1_655 ?
C19 N17 C17 O29 -174.4(4) . . . . ?
C19 N17 C17 C18 5.2(5) . . . . ?

loop_
_smtbx_masks_void_nr
_smtbx_masks_void_average_x
_smtbx_masks_void_average_y
_smtbx_masks_void_average_z
_smtbx_masks_void_volume
_smtbx_masks_void_count_electrons
_smtbx_masks_void_content
1 -0.233 0.000 0.000 65.5 55.3 '6 H2O'
